data_1560208
loop_
_publ_author_name
'Xie, Mo'
'Chen, Xiao-Ru'
'Wu, Kun'
'Lu, Zhou'
'Wang, Kai'
'Li, Nan'
'Wei, Rong-Jia'
'Zhan, Shun-Ze'
'Ning, Guo-Hong'
'Zou, Bo'
'Li, Dan'

_publ_section_title
;
 Pressure-induced phosphorescence enhancement and piezochromism of a
 carbazole-based cyclic trinuclear Cu(i) complex
;
_journal_issue 12
_journal_name_full 'Chemical Science'
_journal_page_first 4425
_journal_page_last 4431
_journal_paper_doi 10.1039/D0SC07058K
_journal_volume 12
_journal_year 2021
_chemical_formula_moiety 'C63 H66 Cu3 N9'
_chemical_formula_sum 'C63 H66 Cu3 N9'
_chemical_formula_weight 1139.86
_space_group_crystal_system triclinic
_space_group_IT_number 2
_space_group_name_Hall '-P 1'
_space_group_name_H-M_alt 'P -1'
_atom_sites_solution_hydrogens geom
_atom_sites_solution_primary dual
_audit_creation_date 2020-11-05
_audit_creation_method
;
Olex2 1.3
(compiled 2020.07.31 svn.rc2a77460 for OlexSys, GUI svn.r6145)
;
_audit_update_record
;
2020-11-11 deposited with the CCDC.	2021-01-28 downloaded from the CCDC.
;
_cell_angle_alpha 75.096(7)
_cell_angle_beta 83.457(7)
_cell_angle_gamma 84.935(7)
_cell_formula_units_Z 8
_cell_length_a 9.7333(10)
_cell_length_b 27.941(2)
_cell_length_c 42.675(4)
_cell_measurement_reflns_used 1249
_cell_measurement_temperature 298.15
_cell_measurement_theta_max 17.3570
_cell_measurement_theta_min 3.8630
_cell_volume 11121.3(18)
_computing_cell_refinement
;
CrysAlisPro, Agilent Technologies,
Version 1.171.36.32 (release 02-08-2013 CrysAlis171 .NET)
(compiled Aug  2 2013,16:46:58)
;
_computing_data_collection
;
CrysAlisPro, Agilent Technologies,
Version 1.171.36.32 (release 02-08-2013 CrysAlis171 .NET)
(compiled Aug  2 2013,16:46:58)
;
_computing_data_reduction
;
CrysAlisPro, Agilent Technologies,
Version 1.171.36.32 (release 02-08-2013 CrysAlis171 .NET)
(compiled Aug  2 2013,16:46:58)
;
_computing_molecular_graphics 'Olex2 1.3 (Dolomanov et al., 2009)'
_computing_publication_material 'Olex2 1.3 (Dolomanov et al., 2009)'
_computing_structure_refinement 'SHELXL 2018/3 (Sheldrick, 2015)'
_computing_structure_solution 'SHELXT 2018/2 (Sheldrick, 2018)'
_diffrn_ambient_temperature 298.15
_diffrn_detector_area_resol_mean 10.4098
_diffrn_measured_fraction_theta_full 0.973
_diffrn_measured_fraction_theta_max 0.801
_diffrn_measurement_details
;
#__ type_ start__ end____ width___ exp.time_
  1 omega    1.00   69.00   1.0000   40.0000
omega____ theta____ kappa____ phi______ frames
    -        8.1402 -131.0000  -79.0000 68

#__ type_ start__ end____ width___ exp.time_
  2 omega  -19.00   68.00   1.0000   40.0000
omega____ theta____ kappa____ phi______ frames
    -       -8.3745   38.0000  150.0000 87

#__ type_ start__ end____ width___ exp.time_
  3 omega  -80.00   18.00   1.0000   40.0000
omega____ theta____ kappa____ phi______ frames
    -       -8.3745  -57.0000    0.0000 98
;
_diffrn_measurement_device_type 'Xcalibur, Atlas, Gemini'
_diffrn_measurement_method '\w scans'
_diffrn_orient_matrix_UB_11 -0.0059536000
_diffrn_orient_matrix_UB_12 0.0190208000
_diffrn_orient_matrix_UB_13 -0.0145198000
_diffrn_orient_matrix_UB_21 0.0037900000
_diffrn_orient_matrix_UB_22 -0.0181696000
_diffrn_orient_matrix_UB_23 -0.0090623000
_diffrn_orient_matrix_UB_31 -0.0731504000
_diffrn_orient_matrix_UB_32 -0.0008652000
_diffrn_orient_matrix_UB_33 0.0023574000
_diffrn_radiation_monochromator graphite
_diffrn_radiation_type 'Mo K\a'
_diffrn_radiation_wavelength 0.71073
_diffrn_reflns_av_R_equivalents 0.3024
_diffrn_reflns_av_unetI/netI 0.9050
_diffrn_reflns_Laue_measured_fraction_full 0.973
_diffrn_reflns_Laue_measured_fraction_max 0.801
_diffrn_reflns_limit_h_max 12
_diffrn_reflns_limit_h_min -10
_diffrn_reflns_limit_k_max 33
_diffrn_reflns_limit_k_min -34
_diffrn_reflns_limit_l_max 56
_diffrn_reflns_limit_l_min -44
_diffrn_reflns_number 72260
_diffrn_reflns_point_group_measured_fraction_full 0.973
_diffrn_reflns_point_group_measured_fraction_max 0.801
_diffrn_reflns_theta_full 25.242
_diffrn_reflns_theta_max 28.063
_diffrn_reflns_theta_min 2.883
_diffrn_source 'Enhance (Mo) X-ray Source'
_exptl_absorpt_coefficient_mu 1.186
_exptl_absorpt_correction_T_max 1.00000
_exptl_absorpt_correction_T_min 0.41985
_exptl_absorpt_correction_type multi-scan
_exptl_absorpt_process_details
;
CrysAlisPro, Agilent Technologies,
Version 1.171.36.32 (release 02-08-2013 CrysAlis171 .NET)
(compiled Aug  2 2013,16:46:58)
Empirical absorption correction using spherical harmonics,
 implemented in SCALE3 ABSPACK scaling algorithm.
;
_exptl_crystal_colour colourless
_exptl_crystal_density_diffrn 1.362
_exptl_crystal_description needle
_exptl_crystal_F_000 4752
_exptl_crystal_size_max 0.05
_exptl_crystal_size_mid 0.01
_exptl_crystal_size_min 0.01
_refine_diff_density_max 0.546
_refine_diff_density_min -0.546
_refine_diff_density_rms 0.094
_refine_ls_extinction_method none
_refine_ls_goodness_of_fit_ref 0.948
_refine_ls_hydrogen_treatment constr
_refine_ls_matrix_type full
_refine_ls_number_parameters 907
_refine_ls_number_reflns 43243
_refine_ls_number_restraints 4
_refine_ls_restrained_S_all 0.948
_refine_ls_R_factor_all 0.5885
_refine_ls_R_factor_gt 0.1609
_refine_ls_shift/su_max 0.001
_refine_ls_shift/su_mean 0.000
_refine_ls_structure_factor_coef Fsqd
_refine_ls_weighting_details 'w=1/[\s^2^(Fo^2^)+(0.0202P)^2^] where P=(Fo^2^+2Fc^2^)/3'
_refine_ls_weighting_scheme calc
_refine_ls_wR_factor_gt 0.2386
_refine_ls_wR_factor_ref 0.4138
_reflns_Friedel_coverage 0.000
_reflns_number_gt 5062
_reflns_number_total 43243
_reflns_threshold_expression 'I > 2\s(I)'
_cod_data_source_file d0sc07058k2.cif
_cod_data_source_block 140210a
_cod_depositor_comments
;
Adding full bibliography for 1560208--1560210.cif.

2022-04-19
Z value and formula fixed to values more according to usual
chemical conventions.                 miguel
;
_cod_original_formula_sum 'C252 H264 Cu12 N36'
_cod_original_formula_weight 4559.46
_cod_original_formula_moiety '4(C63 H66 Cu3 N9)'
_cod_original_formula_units_Z 2
_cod_original_cell_volume 11121.5(18)
_cod_database_code 1560208
_shelx_shelxl_version_number 2018/3
_chemical_oxdiff_formula 'C H N Cu I'
_shelx_space_group_comment
;
The symmetry employed for this shelxl refinement is uniquely defined
by the following loop, which should always be used as a source of
symmetry information in preference to the above space-group names.
They are only intended as comments.
;
_shelx_estimated_absorpt_t_max 0.988
_shelx_estimated_absorpt_t_min 0.943
_reflns_odcompleteness_completeness 98.80
_reflns_odcompleteness_iscentric 1
_reflns_odcompleteness_theta 24.66
_olex2_refinement_description
;
1. Fixed Uiso
 At 1.2 times of:
  All C(H) groups, All C(H,H) groups
 At 1.5 times of:
  All C(H,H,H) groups
2. Restrained distances
 C36-C37
 1.3 with sigma of 0.02
 C246-C247
 1.3 with sigma of 0.02
 C142-C141
 1.3 with sigma of 0.02
 C30-N18
 1.5 with sigma of 0.02
3.a Secondary CH2 refined with riding coordinates:
 C04T(H04A,H04B), C6(H6A,H6B), C7(H7A,H7B), C8(H8A,H8B), C9(H9A,H9B), C27(H27A,
 H27B), C28(H28A,H28B), C29(H29A,H29B), C30(H30A,H30B), C49(H49A,H49B),
 C50(H50A,H50B), C61(H61A,H61B), C69(H69A,H69B), C70(H70A,H70B), C71(H71A,H71B),
  C72(H72A,H72B), C90(H90A,H90B), C91(H91A,H91B), C92(H92A,H92B), C93(H93A,
 H93B), C111(H11D,H11E), C112(H11F,H11G), C113(H11H,H11I), C114(H11J,H11K),
 C195(H19G,H19H), C196(H19I,H19J), C197(H19K,H19L), C198(H19M,H19N), C216(H21G,
 H21H), C217(H21I,H21J), C218(H21K,H21L), C219(H21M,H21N), C237(H23G,H23H),
 C238(H23I,H23J), C239(H23K,H23L), C240(H24A,H24B), C132(H13D,H13E), C133(H13F,
 H13G), C134(H13H,H13I), C135(H13J,H13K), C153(H15D,H15E), C154(H15F,H15G),
 C155(H15H,H15I), C156(H15J,H15K), C174(H17D,H17E), C175(H17F,H17G), C176(H17H,
 H17I), C177(H17J,H17K)
3.b Aromatic/amide H refined with riding coordinates:
 C11(H11), C10(H10), C15(H15), C14(H14), C18(H18), C21(H21), C20(H20),
 C19(H19), C32(H32), C33(H33), C34(H34), C35(H35), C41(H41), C38(H38), C39(H39),
  C40(H40), C52(H52), C53(H53), C54(H54), C55(H55), C58(H58), C59(H59),
 C60(H60), C62(H62), C74(H74), C75(H75), C76(H76), C77(H77), C84(H84), C83(H83),
  C82(H82), C81(H81), C97(H97), C96(H96), C95(H95), C98(H98), C104(H104),
 C103(H103), C102(H102), C101(H101), C115(H115), C116(H116), C117(H117),
 C118(H118), C122(H122), C123(H123), C124(H124), C125(H125), C199(H199),
 C200(H200), C201(H201), C202(H202), C206(H206), C207(H207), C208(H208),
 C209(H209), C221(H221), C224(H224), C223(H223), C222(H222), C227(H227),
 C228(H228), C229(H229), C230(H230), C242(H242), C243(H243), C244(H244),
 C245(H245), C248(H248), C249(H249), C250(H250), C251(H251), C138(H138),
 C137(H137), C140(H140), C139(H139), C145(H145), C144(H144), C143(H143),
 C146(H146), C158(H158), C159(H159), C160(H160), C161(H161), C166(H166),
 C167(H167), C164(H164), C165(H165), C182(H182), C181(H181), C180(H180),
 C179(H179), C186(H186), C187(H187), C188(H188), C189(H189)
3.c Fitted pentagon refined as free rotating group:
 N12(C23,C24,C25,N11), C4(N13,N14,C2,C3), N1(N2,C107,C108,C109), N4(C88,C87,
 C86,N3), N5(N6,C65,C66,C67), N33(C212,C213,C214,N32), C233(N30,N31,C235,C234),
 N21(N22,C151,C150,C149), N23(N24,C170,C171,C172), C130(C129,C128,N19,N20)
3.d Fitted hexagon refined as free rotating group:
 C12(C11,C10,C15,C14,C13), C18(C17,C16,C21,C20,C19), C31(C32,C33,C34,C35,C36),
 C41(C42,C37,C38,C39,C40), C51(C52,C53,C54,C55,C56), C57(C58,C59,C60,C62,C63),
 C74(C75,C76,C77,C78,C73), C79(C84,C83,C82,C81,C80), C97(C96,C95,C94,C99,C98),
 C105(C104,C103,C102,C101,C100), C119(C120,C115,C116,C117,C118), C126(C121,C122,
 C123,C124,C125), C204(C199,C200,C201,C202,C203), C210(C205,C206,C207,C208,
 C209), C221(C220,C225,C224,C223,C222), C227(C228,C229,C230,C226,C231),
 C241(C242,C243,C244,C245,C246), C247(C248,C249,C250,C251,C252), C138(C137,C136,
 C141,C140,C139), C145(C144,C143,C142,C147,C146), C162(C157,C158,C159,C160,
 C161), C166(C167,C168,C163,C164,C165), C178(C183,C182,C181,C180,C179),
 C185(C186,C187,C188,C189,C184)
3.e Idealised Me refined as rotating group:
 C1(H1A,H1B,H1C), C5(H5A,H5B,H5C), C22(H22A,H22B,H22C), C26(H26A,H26B,H26C),
 C43(H43A,H43B,H43C), C47(H47A,H47B,H47C), C64(H64A,H64B,H64C), C68(H68A,H68B,
 H68C), C85(H85A,H85B,H85C), C89(H89A,H89B,H89C), C106(H10A,H10B,H10C),
 C110(H11A,H11B,H11C), C190(H19A,H19B,H19C), C194(H19D,H19E,H19F), C211(H21A,
 H21B,H21C), C215(H21D,H21E,H21F), C232(H23A,H23B,H23C), C236(H23D,H23E,H23F),
 C127(H12A,H12B,H12C), C131(H13A,H13B,H13C), C148(H14A,H14B,H14C), C152(H15A,
 H15B,H15C), C169(H16A,H16B,H16C), C173(H17A,H17B,H17C)
;
_olex2_submission_special_instructions 'No special instructions were received'

loop_
_space_group_symop_operation_xyz
'x, y, z'
'-x, -y, -z'

loop_
_atom_site_label
_atom_site_type_symbol
_atom_site_fract_x
_atom_site_fract_y
_atom_site_fract_z
_atom_site_U_iso_or_equiv
_atom_site_adp_type
_atom_site_occupancy
_atom_site_site_symmetry_order
_atom_site_calc_flag
_atom_site_refinement_flags_posn
_atom_site_refinement_flags_adp
_atom_site_refinement_flags_occupancy
_atom_site_disorder_assembly
_atom_site_disorder_group
Cu1 Cu 0.1536(4) 0.76024(16) 0.99481(10) 0.0659(14) Uani 1 1 d . . . . .
Cu2 Cu -0.0162(4) 0.67148(14) 0.98273(10) 0.0616(13) Uani 1 1 d . . . . .
Cu3 Cu -0.0670(4) 0.70296(16) 1.04953(11) 0.0668(14) Uani 1 1 d . . . . .
N9 N -0.1499(19) 0.6384(7) 1.0138(5) 0.038(6) Uiso 1 1 d . . . . .
N10 N -0.171(2) 0.6568(9) 1.0413(7) 0.069(8) Uiso 1 1 d . . . . .
N12 N 0.1256(19) 0.7778(7) 1.0330(3) 0.064(8) Uiso 1 1 d G . . . .
C23 C 0.1834(18) 0.8104(6) 1.0479(5) 0.057(9) Uiso 1 1 d G . . . .
C24 C 0.1249(19) 0.8016(7) 1.0807(4) 0.035(7) Uiso 1 1 d G . . . .
C25 C 0.0310(17) 0.7636(7) 1.0862(4) 0.044(8) Uiso 1 1 d G . . . .
N11 N 0.0315(17) 0.7488(6) 1.0567(5) 0.056(7) Uiso 1 1 d G . . . .
N15 N 0.413(3) 0.8085(10) 0.7547(7) 0.074(9) Uiso 1 1 d . . . . .
N17 N -0.432(3) 0.4672(10) 1.1526(7) 0.068(8) Uiso 1 1 d . . . . .
N18 N 0.178(3) 1.0069(10) 1.1084(7) 0.076(9) Uiso 1 1 d D . . . .
C1 C 0.113(3) 0.6548(11) 0.9094(8) 0.069(10) Uiso 1 1 d . . . . .
H1A H 0.187280 0.629865 0.909088 0.103 Uiso 1 1 calc R U . . .
H1B H 0.084367 0.667400 0.887843 0.103 Uiso 1 1 calc R U . . .
H1C H 0.036356 0.640588 0.923948 0.103 Uiso 1 1 calc R U . . .
C4 C 0.274(2) 0.7587(7) 0.9278(6) 0.071(10) Uiso 1 1 d G . . . .
N13 N 0.182(2) 0.7419(7) 0.9560(4) 0.063(8) Uiso 1 1 d G . . . .
N14 N 0.1112(18) 0.7023(7) 0.9514(4) 0.071(8) Uiso 1 1 d G . . . .
C2 C 0.160(2) 0.6946(7) 0.9203(5) 0.036(7) Uiso 1 1 d G . . . .
C3 C 0.261(2) 0.7295(8) 0.9057(4) 0.079(11) Uiso 1 1 d G . . . .
C04T C -0.509(3) 0.4659(13) 1.1260(8) 0.072(10) Uiso 1 1 d . . . . .
H04A H -0.570419 0.495549 1.121281 0.086 Uiso 1 1 calc R U . . .
H04B H -0.565939 0.437531 1.132738 0.086 Uiso 1 1 calc R U . . .
C5 C 0.359(3) 0.8015(13) 0.9257(9) 0.093(13) Uiso 1 1 d . . . . .
H5A H 0.325582 0.817463 0.942729 0.140 Uiso 1 1 calc R U . . .
H5B H 0.353221 0.824773 0.904928 0.140 Uiso 1 1 calc R U . . .
H5C H 0.454263 0.789735 0.928106 0.140 Uiso 1 1 calc R U . . .
C6 C 0.339(2) 0.7360(8) 0.8745(5) 0.017(5) Uiso 1 1 d . . . . .
H6A H 0.356538 0.703458 0.870109 0.021 Uiso 1 1 calc R U . . .
H6B H 0.428604 0.747247 0.876473 0.021 Uiso 1 1 calc R U . . .
C7 C 0.284(3) 0.7696(10) 0.8454(7) 0.042(8) Uiso 1 1 d . . . . .
H7A H 0.263535 0.802163 0.849554 0.050 Uiso 1 1 calc R U . . .
H7B H 0.198266 0.757574 0.842038 0.050 Uiso 1 1 calc R U . . .
C8 C 0.382(3) 0.7750(10) 0.8142(7) 0.044(8) Uiso 1 1 d . . . . .
H8A H 0.466473 0.788343 0.817520 0.053 Uiso 1 1 calc R U . . .
H8B H 0.406823 0.742071 0.810984 0.053 Uiso 1 1 calc R U . . .
C9 C 0.331(3) 0.8055(10) 0.7849(7) 0.049(8) Uiso 1 1 d . . . . .
H9A H 0.242055 0.793974 0.783002 0.058 Uiso 1 1 calc R U . . .
H9B H 0.314166 0.838981 0.787695 0.058 Uiso 1 1 calc R U . . .
C12 C 0.435(3) 0.7713(9) 0.7379(6) 0.110(14) Uiso 1 1 d G . . . .
C11 C 0.365(2) 0.7280(10) 0.7437(6) 0.102(13) Uiso 1 1 d G . . . .
H11 H 0.295672 0.720959 0.760678 0.122 Uiso 1 1 calc R U . . .
C10 C 0.400(3) 0.6953(8) 0.7240(7) 0.120(15) Uiso 1 1 d G . . . .
H10 H 0.354033 0.666369 0.727812 0.144 Uiso 1 1 calc R U . . .
C15 C 0.505(3) 0.7059(8) 0.6986(6) 0.111(14) Uiso 1 1 d G . . . .
H15 H 0.528146 0.684011 0.685385 0.134 Uiso 1 1 calc R U . . .
C14 C 0.574(2) 0.7492(9) 0.6928(5) 0.075(10) Uiso 1 1 d G . . . .
H14 H 0.643898 0.756243 0.675822 0.090 Uiso 1 1 calc R U . . .
C13 C 0.539(2) 0.7819(7) 0.7125(6) 0.070(10) Uiso 1 1 d G . . . .
C18 C 0.523(2) 0.8869(10) 0.7484(5) 0.102(14) Uiso 1 1 d G . . . .
H18 H 0.468876 0.896064 0.765605 0.122 Uiso 1 1 calc R U . . .
C17 C 0.500(2) 0.8433(9) 0.7404(6) 0.088(12) Uiso 1 1 d G . . . .
C16 C 0.581(3) 0.8296(8) 0.7147(7) 0.093(13) Uiso 1 1 d G . . . .
C21 C 0.685(2) 0.8596(10) 0.6970(5) 0.118(15) Uiso 1 1 d G . . . .
H21 H 0.738666 0.850424 0.679863 0.142 Uiso 1 1 calc R U . . .
C20 C 0.707(2) 0.9032(9) 0.7051(6) 0.095(12) Uiso 1 1 d G . . . .
H20 H 0.776228 0.923277 0.693265 0.114 Uiso 1 1 calc R U . . .
C19 C 0.626(3) 0.9169(8) 0.7308(7) 0.109(14) Uiso 1 1 d G . . . .
H19 H 0.641334 0.946098 0.736135 0.131 Uiso 1 1 calc R U . . .
C22 C 0.293(3) 0.8426(13) 1.0299(9) 0.091(12) Uiso 1 1 d . . . . .
H22A H 0.333463 0.830533 1.011565 0.136 Uiso 1 1 calc R U . . .
H22B H 0.363488 0.842297 1.044039 0.136 Uiso 1 1 calc R U . . .
H22C H 0.254450 0.875834 1.022433 0.136 Uiso 1 1 calc R U . . .
C26 C -0.052(3) 0.7422(13) 1.1149(9) 0.088(12) Uiso 1 1 d . . . . .
H26A H 0.004952 0.720460 1.130161 0.132 Uiso 1 1 calc R U . . .
H26B H -0.120957 0.723594 1.109699 0.132 Uiso 1 1 calc R U . . .
H26C H -0.096832 0.767937 1.124267 0.132 Uiso 1 1 calc R U . . .
C27 C 0.165(3) 0.8301(11) 1.1015(8) 0.057(9) Uiso 1 1 d . . . . .
H27A H 0.263654 0.833969 1.096966 0.069 Uiso 1 1 calc R U . . .
H27B H 0.148257 0.811152 1.123869 0.069 Uiso 1 1 calc R U . . .
C28 C 0.093(3) 0.8809(10) 1.0985(7) 0.045(8) Uiso 1 1 d . . . . .
H28A H 0.082770 0.895480 1.075607 0.054 Uiso 1 1 calc R U . . .
H28B H 0.000173 0.876460 1.109463 0.054 Uiso 1 1 calc R U . . .
C29 C 0.154(3) 0.9169(12) 1.1109(8) 0.070(10) Uiso 1 1 d . . . . .
H29A H 0.247634 0.920654 1.100280 0.084 Uiso 1 1 calc R U . . .
H29B H 0.162627 0.902445 1.133874 0.084 Uiso 1 1 calc R U . . .
C30 C 0.086(3) 0.9683(11) 1.1077(9) 0.078(11) Uiso 1 1 d D . . . .
H30A H 0.043243 0.978130 1.087374 0.094 Uiso 1 1 calc R U . . .
H30B H 0.012628 0.966946 1.125248 0.094 Uiso 1 1 calc R U . . .
C31 C 0.268(2) 1.0291(7) 1.0850(5) 0.055(8) Uiso 1 1 d G . . . .
C32 C 0.272(2) 1.0168(8) 1.0553(7) 0.107(14) Uiso 1 1 d G . . . .
H32 H 0.217652 0.992320 1.053222 0.128 Uiso 1 1 calc R U . . .
C33 C 0.358(3) 1.0412(11) 1.0287(5) 0.19(2) Uiso 1 1 d G . . . .
H33 H 0.360618 1.033019 1.008882 0.223 Uiso 1 1 calc R U . . .
C34 C 0.439(2) 1.0778(9) 1.0319(5) 0.117(14) Uiso 1 1 d G . . . .
H34 H 0.496695 1.094146 1.014087 0.140 Uiso 1 1 calc R U . . .
C35 C 0.435(2) 1.0901(7) 1.0615(6) 0.099(12) Uiso 1 1 d G . . . .
H35 H 0.489806 1.114574 1.063633 0.119 Uiso 1 1 calc R U . . .
C36 C 0.350(2) 1.0657(8) 1.0881(4) 0.095(12) Uiso 1 1 d DG . . . .
C41 C 0.1528(19) 1.0187(7) 1.1643(6) 0.120(14) Uiso 1 1 d G . . . .
H41 H 0.086922 0.995631 1.173415 0.144 Uiso 1 1 calc R U . . .
C42 C 0.200(2) 1.0271(8) 1.1315(5) 0.082(11) Uiso 1 1 d G . . . .
C37 C 0.298(2) 1.0616(8) 1.1179(4) 0.068(9) Uiso 1 1 d DG . . . .
C38 C 0.3498(19) 1.0877(7) 1.1372(5) 0.113(13) Uiso 1 1 d G . . . .
H38 H 0.415723 1.110735 1.128159 0.135 Uiso 1 1 calc R U . . .
C39 C 0.303(2) 1.0793(8) 1.1701(5) 0.083(10) Uiso 1 1 d G . . . .
H39 H 0.337652 1.096768 1.182990 0.100 Uiso 1 1 calc R U . . .
C40 C 0.205(2) 1.0448(8) 1.1836(4) 0.083(10) Uiso 1 1 d G . . . .
H40 H 0.173251 1.039215 1.205620 0.100 Uiso 1 1 calc R U . . .
C43 C -0.222(4) 0.5792(13) 0.9904(9) 0.089(12) Uiso 1 1 d . . . . .
H43A H -0.309664 0.582937 0.981482 0.133 Uiso 1 1 calc R U . . .
H43B H -0.196517 0.544529 0.998356 0.133 Uiso 1 1 calc R U . . .
H43C H -0.152713 0.594202 0.973858 0.133 Uiso 1 1 calc R U . . .
C44 C -0.235(3) 0.6062(12) 1.0204(8) 0.071(10) Uiso 1 1 d . . . . .
C45 C -0.305(3) 0.5953(11) 1.0489(8) 0.067(10) Uiso 1 1 d . . . . .
C46 C -0.261(2) 0.6261(9) 1.0634(6) 0.037(7) Uiso 1 1 d . . . . .
C47 C -0.316(3) 0.6324(11) 1.0973(7) 0.065(10) Uiso 1 1 d . . . . .
H47A H -0.246398 0.620156 1.112147 0.097 Uiso 1 1 calc R U . . .
H47B H -0.397422 0.614103 1.104941 0.097 Uiso 1 1 calc R U . . .
H47C H -0.338926 0.666918 1.096156 0.097 Uiso 1 1 calc R U . . .
C49 C -0.323(2) 0.5067(8) 1.0799(6) 0.024(6) Uiso 1 1 d . . . . .
H49A H -0.277480 0.515374 1.096473 0.029 Uiso 1 1 calc R U . . .
H49B H -0.253055 0.496308 1.064562 0.029 Uiso 1 1 calc R U . . .
C50 C -0.422(4) 0.4626(14) 1.0962(10) 0.105(14) Uiso 1 1 d . . . . .
H50A H -0.481758 0.459966 1.080204 0.127 Uiso 1 1 calc R U . . .
H50B H -0.363848 0.432012 1.101086 0.127 Uiso 1 1 calc R U . . .
C51 C -0.3495(18) 0.4299(7) 1.1687(5) 0.062(10) Uiso 1 1 d G . . . .
C52 C -0.3019(19) 0.3824(8) 1.1664(5) 0.053(8) Uiso 1 1 d G . . . .
H52 H -0.337332 0.368244 1.151807 0.063 Uiso 1 1 calc R U . . .
C53 C -0.201(2) 0.3562(6) 1.1859(6) 0.093(12) Uiso 1 1 d G . . . .
H53 H -0.169549 0.324454 1.184346 0.112 Uiso 1 1 calc R U . . .
C54 C -0.1485(19) 0.3774(9) 1.2077(5) 0.094(12) Uiso 1 1 d G . . . .
H54 H -0.081233 0.359879 1.220779 0.113 Uiso 1 1 calc R U . . .
C55 C -0.196(2) 0.4249(9) 1.2101(5) 0.123(15) Uiso 1 1 d G . . . .
H55 H -0.160696 0.439094 1.224670 0.147 Uiso 1 1 calc R U . . .
C56 C -0.297(2) 0.4511(6) 1.1906(6) 0.072(10) Uiso 1 1 d G . . . .
C57 C -0.3554(19) 0.5009(6) 1.1896(5) 0.052(8) Uiso 1 1 d G . . . .
C58 C -0.3458(17) 0.5376(8) 1.2057(4) 0.092(12) Uiso 1 1 d G . . . .
H58 H -0.285105 0.532658 1.221766 0.111 Uiso 1 1 calc R U . . .
C59 C -0.4271(19) 0.5817(7) 1.1980(5) 0.070(9) Uiso 1 1 d G . . . .
H59 H -0.420674 0.606296 1.208783 0.084 Uiso 1 1 calc R U . . .
C60 C -0.5178(17) 0.5891(6) 1.1740(5) 0.064(9) Uiso 1 1 d G . . . .
H60 H -0.572176 0.618661 1.168821 0.077 Uiso 1 1 calc R U . . .
C62 C -0.5274(17) 0.5524(7) 1.1579(4) 0.049(7) Uiso 1 1 d G . . . .
H62 H -0.588109 0.557391 1.141840 0.059 Uiso 1 1 calc R U . . .
C63 C -0.446(2) 0.5083(6) 1.1656(5) 0.076(11) Uiso 1 1 d G . . . .
C61 C -0.408(3) 0.5501(11) 1.0627(8) 0.063(10) Uiso 1 1 d . . . . .
H61A H -0.482175 0.559303 1.077621 0.075 Uiso 1 1 calc R U . . .
H61B H -0.447729 0.542516 1.044938 0.075 Uiso 1 1 calc R U . . .
Cu4 Cu -0.3460(4) 0.75963(16) 0.99490(10) 0.0662(14) Uani 1 1 d . . . . .
Cu5 Cu -0.5161(4) 0.67185(15) 0.98237(11) 0.0656(14) Uani 1 1 d . . . . .
Cu6 Cu -0.5686(4) 0.70306(15) 1.04945(10) 0.0585(13) Uani 1 1 d . . . . .
N1 N -0.3201(18) 0.7410(7) 0.9578(3) 0.050(7) Uiso 1 1 d G . . . .
N2 N -0.3867(16) 0.7012(6) 0.9521(4) 0.056(7) Uiso 1 1 d G . . . .
C107 C -0.3355(19) 0.6954(6) 0.9207(4) 0.058(9) Uiso 1 1 d G . . . .
C108 C -0.2372(17) 0.7315(6) 0.9070(3) 0.020(6) Uiso 1 1 d G . . . .
C109 C -0.2277(18) 0.7597(6) 0.9299(4) 0.044(8) Uiso 1 1 d G . . . .
N4 N -0.6627(15) 0.6535(5) 1.0437(4) 0.028(5) Uiso 1 1 d G . . . .
C88 C -0.7649(19) 0.6234(7) 1.0639(3) 0.067(10) Uiso 1 1 d G . . . .
C87 C -0.8056(18) 0.5912(6) 1.0462(5) 0.055(9) Uiso 1 1 d G . . . .
C86 C -0.7286(19) 0.6013(7) 1.0152(4) 0.040(7) Uiso 1 1 d G . . . .
N3 N -0.6402(16) 0.6398(6) 1.0137(3) 0.060(8) Uiso 1 1 d G . . . .
N5 N -0.4720(17) 0.7499(6) 1.0587(5) 0.065(8) Uiso 1 1 d G . . . .
N6 N -0.3811(17) 0.7761(6) 1.0328(3) 0.033(6) Uiso 1 1 d G . . . .
C65 C -0.3111(17) 0.8091(6) 1.0449(5) 0.044(8) Uiso 1 1 d G . . . .
C66 C -0.359(2) 0.8032(8) 1.0783(5) 0.084(12) Uiso 1 1 d G . . . .
C67 C -0.458(2) 0.7666(8) 1.0868(4) 0.064(10) Uiso 1 1 d G . . . .
N7 N -0.083(2) 0.8104(9) 0.7546(6) 0.057(7) Uiso 1 1 d . . . . .
N8 N -0.940(3) 0.4689(10) 1.1522(7) 0.068(8) Uiso 1 1 d . . . . .
N16 N -0.319(2) 1.0031(9) 1.1100(6) 0.060(7) Uiso 1 1 d . . . . .
C64 C -0.215(3) 0.8438(10) 1.0246(7) 0.056(9) Uiso 1 1 d . . . . .
H64A H -0.254348 0.877119 1.022497 0.084 Uiso 1 1 calc R U . . .
H64B H -0.197761 0.837362 1.003392 0.084 Uiso 1 1 calc R U . . .
H64C H -0.129443 0.840021 1.034392 0.084 Uiso 1 1 calc R U . . .
C68 C -0.548(3) 0.7404(10) 1.1181(6) 0.045(8) Uiso 1 1 d . . . . .
H68A H -0.502354 0.709127 1.127967 0.068 Uiso 1 1 calc R U . . .
H68B H -0.636842 0.734809 1.112386 0.068 Uiso 1 1 calc R U . . .
H68C H -0.560300 0.760944 1.133198 0.068 Uiso 1 1 calc R U . . .
C69 C -0.321(3) 0.8323(10) 1.1008(8) 0.055(9) Uiso 1 1 d . . . . .
H69A H -0.224358 0.839289 1.095914 0.066 Uiso 1 1 calc R U . . .
H69B H -0.333695 0.812218 1.123060 0.066 Uiso 1 1 calc R U . . .
C70 C -0.412(4) 0.8830(13) 1.0981(10) 0.095(13) Uiso 1 1 d . . . . .
H70A H -0.504838 0.876807 1.108570 0.113 Uiso 1 1 calc R U . . .
H70B H -0.418840 0.900114 1.075381 0.113 Uiso 1 1 calc R U . . .
C71 C -0.336(3) 0.9156(10) 1.1158(8) 0.055(8) Uiso 1 1 d . . . . .
H71A H -0.333900 0.899251 1.138807 0.066 Uiso 1 1 calc R U . . .
H71B H -0.240751 0.919768 1.106223 0.066 Uiso 1 1 calc R U . . .
C72 C -0.419(3) 0.9679(10) 1.1114(8) 0.055(9) Uiso 1 1 d . . . . .
H72A H -0.464417 0.976032 1.091424 0.066 Uiso 1 1 calc R U . . .
H72B H -0.488748 0.967542 1.129563 0.066 Uiso 1 1 calc R U . . .
C74 C -0.218(3) 1.0202(9) 1.0536(7) 0.107(14) Uiso 1 1 d G . . . .
H74 H -0.265472 0.996679 1.047940 0.128 Uiso 1 1 calc R U . . .
C75 C -0.122(3) 1.0475(11) 1.0310(5) 0.141(17) Uiso 1 1 d G . . . .
H75 H -0.104974 1.042367 1.010228 0.169 Uiso 1 1 calc R U . . .
C76 C -0.051(2) 1.0826(10) 1.0395(6) 0.128(15) Uiso 1 1 d G . . . .
H76 H 0.013672 1.100934 1.024433 0.153 Uiso 1 1 calc R U . . .
C77 C -0.076(2) 1.0903(8) 1.0707(7) 0.111(13) Uiso 1 1 d G . . . .
H77 H -0.028180 1.113812 1.076348 0.133 Uiso 1 1 calc R U . . .
C78 C -0.172(2) 1.0630(9) 1.0932(5) 0.066(9) Uiso 1 1 d G . . . .
C73 C -0.243(2) 1.0279(9) 1.0847(6) 0.136(18) Uiso 1 1 d G . . . .
C79 C -0.312(2) 1.0227(7) 1.1380(5) 0.062(9) Uiso 1 1 d G . . . .
C84 C -0.3715(17) 1.0078(6) 1.1699(5) 0.068(9) Uiso 1 1 d G . . . .
H84 H -0.436869 0.983966 1.175310 0.081 Uiso 1 1 calc R U . . .
C83 C -0.334(2) 1.0287(8) 1.1937(4) 0.119(13) Uiso 1 1 d G . . . .
H83 H -0.373628 1.018783 1.214984 0.143 Uiso 1 1 calc R U . . .
C82 C -0.236(2) 1.0644(7) 1.1856(5) 0.077(9) Uiso 1 1 d G . . . .
H82 H -0.210632 1.078336 1.201468 0.092 Uiso 1 1 calc R U . . .
C81 C -0.1762(18) 1.0792(6) 1.1537(6) 0.081(9) Uiso 1 1 d G . . . .
H81 H -0.110878 1.103074 1.148275 0.097 Uiso 1 1 calc R U . . .
C80 C -0.214(2) 1.0583(8) 1.1299(4) 0.094(11) Uiso 1 1 d G . . . .
C85 C -0.728(3) 0.5771(12) 0.9894(8) 0.073(11) Uiso 1 1 d . . . . .
H85A H -0.665580 0.547988 0.993304 0.110 Uiso 1 1 calc R U . . .
H85B H -0.697911 0.599293 0.969034 0.110 Uiso 1 1 calc R U . . .
H85C H -0.819594 0.567660 0.988516 0.110 Uiso 1 1 calc R U . . .
C89 C -0.803(3) 0.6322(12) 1.0957(8) 0.068(10) Uiso 1 1 d . . . . .
H89A H -0.746994 0.656720 1.098838 0.103 Uiso 1 1 calc R U . . .
H89B H -0.790017 0.601863 1.112046 0.103 Uiso 1 1 calc R U . . .
H89C H -0.899186 0.643871 1.097232 0.103 Uiso 1 1 calc R U . . .
C90 C -0.903(3) 0.5484(11) 1.0608(9) 0.070(10) Uiso 1 1 d . . . . .
H90A H -0.980016 0.560307 1.073924 0.084 Uiso 1 1 calc R U . . .
H90B H -0.940574 0.539553 1.043121 0.084 Uiso 1 1 calc R U . . .
C91 C -0.835(3) 0.5018(11) 1.0818(8) 0.059(9) Uiso 1 1 d . . . . .
H91A H -0.753617 0.491031 1.069335 0.071 Uiso 1 1 calc R U . . .
H91B H -0.803479 0.509852 1.100569 0.071 Uiso 1 1 calc R U . . .
C92 C -0.926(3) 0.4616(9) 1.0930(6) 0.042(7) Uiso 1 1 d . . . . .
H92A H -0.871914 0.430168 1.096570 0.051 Uiso 1 1 calc R U . . .
H92B H -0.987180 0.462546 1.076322 0.051 Uiso 1 1 calc R U . . .
C93 C -1.018(4) 0.4653(16) 1.1261(10) 0.108(14) Uiso 1 1 d . . . . .
H93A H -1.082097 0.494122 1.121355 0.130 Uiso 1 1 calc R U . . .
H93B H -1.071504 0.436245 1.133658 0.130 Uiso 1 1 calc R U . . .
C97 C -0.6527(18) 0.3691(7) 1.2056(5) 0.077(10) Uiso 1 1 d G . . . .
H97 H -0.588057 0.347889 1.217738 0.093 Uiso 1 1 calc R U . . .
C96 C -0.714(2) 0.3541(6) 1.1822(6) 0.085(11) Uiso 1 1 d G . . . .
H96 H -0.691137 0.322833 1.178668 0.102 Uiso 1 1 calc R U . . .
C95 C -0.811(2) 0.3859(8) 1.1642(5) 0.095(13) Uiso 1 1 d G . . . .
H95 H -0.852350 0.375845 1.148504 0.114 Uiso 1 1 calc R U . . .
C94 C -0.8459(17) 0.4327(7) 1.1695(5) 0.053(9) Uiso 1 1 d G . . . .
C99 C -0.7841(19) 0.4477(5) 1.1929(5) 0.046(8) Uiso 1 1 d G . . . .
C98 C -0.6875(18) 0.4159(7) 1.2110(4) 0.059(8) Uiso 1 1 d G . . . .
H98 H -0.646192 0.425960 1.226643 0.070 Uiso 1 1 calc R U . . .
C105 C -0.937(2) 0.5063(8) 1.1678(5) 0.053(8) Uiso 1 1 d G . . . .
C104 C -1.013(2) 0.5518(9) 1.1624(5) 0.159(19) Uiso 1 1 d G . . . .
H104 H -1.074336 0.560026 1.146438 0.191 Uiso 1 1 calc R U . . .
C103 C -0.996(2) 0.5850(6) 1.1807(6) 0.088(11) Uiso 1 1 d G . . . .
H103 H -1.046252 0.615436 1.177101 0.105 Uiso 1 1 calc R U . . .
C102 C -0.903(2) 0.5727(7) 1.2045(5) 0.121(14) Uiso 1 1 d G . . . .
H102 H -0.892049 0.594930 1.216820 0.145 Uiso 1 1 calc R U . . .
C101 C -0.8277(18) 0.5272(8) 1.2100(4) 0.059(8) Uiso 1 1 d G . . . .
H101 H -0.765928 0.519015 1.225875 0.071 Uiso 1 1 calc R U . . .
C100 C -0.845(2) 0.4940(6) 1.1916(5) 0.069(10) Uiso 1 1 d G . . . .
C106 C -0.379(3) 0.6547(10) 0.9103(7) 0.047(8) Uiso 1 1 d . . . . .
H10A H -0.346002 0.623950 0.924057 0.070 Uiso 1 1 calc R U . . .
H10B H -0.342199 0.656730 0.888167 0.070 Uiso 1 1 calc R U . . .
H10C H -0.478518 0.656112 0.911655 0.070 Uiso 1 1 calc R U . . .
C110 C -0.142(3) 0.8033(12) 0.9253(9) 0.076(11) Uiso 1 1 d . . . . .
H11A H -0.190829 0.832806 0.913936 0.114 Uiso 1 1 calc R U . . .
H11B H -0.055578 0.798119 0.912918 0.114 Uiso 1 1 calc R U . . .
H11C H -0.123701 0.806942 0.946227 0.114 Uiso 1 1 calc R U . . .
C111 C -0.151(3) 0.7358(13) 0.8737(9) 0.086(12) Uiso 1 1 d . . . . .
H11D H -0.060149 0.746959 0.874790 0.104 Uiso 1 1 calc R U . . .
H11E H -0.137119 0.703286 0.869190 0.104 Uiso 1 1 calc R U . . .
C112 C -0.219(3) 0.7710(13) 0.8465(9) 0.075(11) Uiso 1 1 d . . . . .
H11F H -0.239601 0.802800 0.851766 0.090 Uiso 1 1 calc R U . . .
H11G H -0.305413 0.758330 0.843992 0.090 Uiso 1 1 calc R U . . .
C113 C -0.122(3) 0.7781(12) 0.8135(8) 0.067(10) Uiso 1 1 d . . . . .
H11H H -0.046790 0.798258 0.814458 0.080 Uiso 1 1 calc R U . . .
H11I H -0.080964 0.745901 0.811644 0.080 Uiso 1 1 calc R U . . .
C114 C -0.194(3) 0.8021(10) 0.7834(7) 0.047(8) Uiso 1 1 d . . . . .
H11J H -0.241015 0.833516 0.785305 0.056 Uiso 1 1 calc R U . . .
H11K H -0.262354 0.780725 0.780480 0.056 Uiso 1 1 calc R U . . .
C119 C 0.037(2) 0.7888(7) 0.7138(6) 0.078(11) Uiso 1 1 d G . . . .
C120 C -0.068(2) 0.7739(8) 0.7385(5) 0.045(8) Uiso 1 1 d G . . . .
C115 C -0.130(2) 0.7299(8) 0.7415(5) 0.087(12) Uiso 1 1 d G . . . .
H115 H -0.200277 0.719883 0.757964 0.105 Uiso 1 1 calc R U . . .
C116 C -0.087(2) 0.7007(7) 0.7198(6) 0.099(13) Uiso 1 1 d G . . . .
H116 H -0.128623 0.671220 0.721809 0.119 Uiso 1 1 calc R U . . .
C117 C 0.018(2) 0.7156(8) 0.6952(5) 0.071(10) Uiso 1 1 d G . . . .
H117 H 0.046898 0.696095 0.680670 0.086 Uiso 1 1 calc R U . . .
C118 C 0.080(2) 0.7597(9) 0.6922(5) 0.114(14) Uiso 1 1 d G . . . .
H118 H 0.150765 0.769634 0.675685 0.137 Uiso 1 1 calc R U . . .
C126 C 0.011(2) 0.8436(8) 0.7413(5) 0.059(9) Uiso 1 1 d G . . . .
C121 C 0.092(2) 0.8324(7) 0.7148(6) 0.065(10) Uiso 1 1 d G . . . .
C122 C 0.186(2) 0.8656(9) 0.6964(5) 0.085(12) Uiso 1 1 d G . . . .
H122 H 0.240613 0.858052 0.678742 0.103 Uiso 1 1 calc R U . . .
C123 C 0.200(2) 0.9099(9) 0.7045(7) 0.133(17) Uiso 1 1 d G . . . .
H123 H 0.262743 0.932147 0.692214 0.160 Uiso 1 1 calc R U . . .
C124 C 0.118(3) 0.9212(8) 0.7310(7) 0.133(17) Uiso 1 1 d G . . . .
H124 H 0.127234 0.950861 0.736369 0.160 Uiso 1 1 calc R U . . .
C125 C 0.024(2) 0.8880(10) 0.7494(5) 0.107(14) Uiso 1 1 d G . . . .
H125 H -0.030405 0.895480 0.767053 0.129 Uiso 1 1 calc R U . . .
Cu7 Cu 1.2222(4) 0.75959(15) 0.49480(10) 0.0600(12) Uani 1 1 d . . . . .
Cu8 Cu 1.4468(5) 0.67164(17) 0.48238(11) 0.0702(14) Uani 1 1 d . . . . .
Cu9 Cu 1.4176(4) 0.70307(15) 0.54966(11) 0.0651(14) Uani 1 1 d . . . . .
N28 N 1.282(3) 0.7507(9) 0.5574(7) 0.073(9) Uiso 1 1 d . . . . .
N29 N 1.199(2) 0.7780(9) 0.5350(6) 0.061(8) Uiso 1 1 d . . . . .
N33 N 1.5339(14) 0.6557(5) 0.5417(4) 0.076(9) Uiso 1 1 d G . . . .
C212 C 1.6284(15) 0.6283(6) 0.5637(3) 0.015(5) Uiso 1 1 d G . . . .
C213 C 1.7103(13) 0.5948(5) 0.5482(3) 0.016(5) Uiso 1 1 d G . . . .
C214 C 1.6664(16) 0.6015(6) 0.5166(3) 0.041(7) Uiso 1 1 d G . . . .
N32 N 1.5574(14) 0.6392(6) 0.5126(3) 0.031(5) Uiso 1 1 d G . . . .
N34 N 1.792(3) 0.4671(9) 0.6532(7) 0.067(8) Uiso 1 1 d . . . . .
N35 N 1.179(3) 0.8109(13) 0.2555(9) 0.109(11) Uiso 1 1 d . . . . .
N36 N 0.964(3) 1.0074(10) 0.6094(7) 0.077(9) Uiso 1 1 d . . . . .
C190 C 1.014(3) 0.8433(12) 0.5264(9) 0.079(11) Uiso 1 1 d . . . . .
H19A H 1.044595 0.876338 0.518933 0.118 Uiso 1 1 calc R U . . .
H19B H 0.922988 0.844169 0.537854 0.118 Uiso 1 1 calc R U . . .
H19C H 1.009599 0.829732 0.507986 0.118 Uiso 1 1 calc R U . . .
C191 C 1.119(2) 0.8095(8) 0.5501(6) 0.024(6) Uiso 1 1 d . . . . .
C192 C 1.137(3) 0.7998(11) 0.5783(8) 0.061(9) Uiso 1 1 d . . . . .
C193 C 1.244(2) 0.7640(9) 0.5856(6) 0.041(7) Uiso 1 1 d . . . . .
C194 C 1.312(3) 0.7421(11) 0.6165(7) 0.060(9) Uiso 1 1 d . . . . .
H19D H 1.323585 0.767991 0.626943 0.090 Uiso 1 1 calc R U . . .
H19E H 1.401268 0.726802 0.611445 0.090 Uiso 1 1 calc R U . . .
H19F H 1.255345 0.717747 0.630906 0.090 Uiso 1 1 calc R U . . .
C195 C 1.067(3) 0.8323(10) 0.6019(7) 0.047(8) Uiso 1 1 d . . . . .
H19G H 0.972655 0.841327 0.596308 0.056 Uiso 1 1 calc R U . . .
H19H H 1.061020 0.810901 0.623778 0.056 Uiso 1 1 calc R U . . .
C196 C 1.131(3) 0.8810(11) 0.6035(8) 0.069(10) Uiso 1 1 d . . . . .
H19I H 1.172389 0.897663 0.582131 0.083 Uiso 1 1 calc R U . . .
H19J H 1.201847 0.873338 0.618532 0.083 Uiso 1 1 calc R U . . .
C197 C 1.008(3) 0.9151(10) 0.6155(7) 0.051(8) Uiso 1 1 d . . . . .
H19K H 0.932105 0.919647 0.602002 0.061 Uiso 1 1 calc R U . . .
H19L H 0.974538 0.900620 0.637933 0.061 Uiso 1 1 calc R U . . .
C198 C 1.071(3) 0.9638(12) 0.6123(9) 0.082(11) Uiso 1 1 d . . . . .
H19M H 1.138059 0.970148 0.593244 0.098 Uiso 1 1 calc R U . . .
H19N H 1.120937 0.961269 0.631236 0.098 Uiso 1 1 calc R U . . .
C204 C 0.887(2) 1.0267(8) 0.5810(5) 0.064(10) Uiso 1 1 d G . . . .
C199 C 0.9139(19) 1.0163(7) 0.5507(6) 0.091(12) Uiso 1 1 d G . . . .
H199 H 0.982541 0.992220 0.547501 0.109 Uiso 1 1 calc R U . . .
C200 C 0.838(2) 1.0419(8) 0.5251(5) 0.109(12) Uiso 1 1 d G . . . .
H200 H 0.856279 1.034924 0.504838 0.130 Uiso 1 1 calc R U . . .
C201 C 0.736(2) 1.0779(7) 0.5299(5) 0.080(10) Uiso 1 1 d G . . . .
H201 H 0.684987 1.094988 0.512808 0.097 Uiso 1 1 calc R U . . .
C202 C 0.7086(19) 1.0883(7) 0.5602(6) 0.093(11) Uiso 1 1 d G . . . .
H202 H 0.639955 1.112349 0.563442 0.111 Uiso 1 1 calc R U . . .
C203 C 0.784(2) 1.0627(8) 0.5858(5) 0.093(11) Uiso 1 1 d G . . . .
C210 C 0.908(2) 1.0229(8) 0.6350(6) 0.069(10) Uiso 1 1 d G . . . .
C205 C 0.807(3) 1.0587(9) 0.6225(5) 0.082(11) Uiso 1 1 d G . . . .
C206 C 0.729(2) 1.0852(8) 0.6425(7) 0.139(17) Uiso 1 1 d G . . . .
H206 H 0.661426 1.109196 0.634107 0.166 Uiso 1 1 calc R U . . .
C207 C 0.753(2) 1.0759(9) 0.6751(7) 0.112(14) Uiso 1 1 d G . . . .
H207 H 0.701101 1.093701 0.688500 0.135 Uiso 1 1 calc R U . . .
C208 C 0.854(3) 1.0401(10) 0.6876(5) 0.130(16) Uiso 1 1 d G . . . .
H208 H 0.870248 1.033901 0.709439 0.155 Uiso 1 1 calc R U . . .
C209 C 0.932(2) 1.0136(8) 0.6676(6) 0.086(12) Uiso 1 1 d G . . . .
H209 H 0.999727 0.989598 0.675984 0.103 Uiso 1 1 calc R U . . .
C211 C 1.649(3) 0.6339(11) 0.5979(7) 0.065(9) Uiso 1 1 d . . . . .
H21A H 1.647211 0.668485 0.597377 0.097 Uiso 1 1 calc R U . . .
H21B H 1.735833 0.617895 0.604359 0.097 Uiso 1 1 calc R U . . .
H21C H 1.574971 0.618825 0.613192 0.097 Uiso 1 1 calc R U . . .
C215 C 1.679(3) 0.5764(12) 0.4883(8) 0.071(10) Uiso 1 1 d . . . . .
H21D H 1.774948 0.572292 0.480606 0.107 Uiso 1 1 calc R U . . .
H21E H 1.629498 0.596598 0.470859 0.107 Uiso 1 1 calc R U . . .
H21F H 1.640613 0.544450 0.495620 0.107 Uiso 1 1 calc R U . . .
C216 C 1.823(3) 0.5520(12) 0.5594(9) 0.086(12) Uiso 1 1 d . . . . .
H21G H 1.882712 0.546302 0.540846 0.103 Uiso 1 1 calc R U . . .
H21H H 1.878806 0.560571 0.574338 0.103 Uiso 1 1 calc R U . . .
C217 C 1.747(3) 0.5070(10) 0.5760(7) 0.053(8) Uiso 1 1 d . . . . .
H21I H 1.704962 0.495638 0.559913 0.063 Uiso 1 1 calc R U . . .
H21J H 1.674163 0.515361 0.591405 0.063 Uiso 1 1 calc R U . . .
C218 C 1.850(3) 0.4623(12) 0.5951(8) 0.074(11) Uiso 1 1 d . . . . .
H21K H 1.802190 0.431889 0.598918 0.089 Uiso 1 1 calc R U . . .
H21L H 1.930582 0.459355 0.580048 0.089 Uiso 1 1 calc R U . . .
C219 C 1.903(3) 0.4629(12) 0.6278(8) 0.074(11) Uiso 1 1 d . . . . .
H21M H 1.959775 0.432693 0.635277 0.089 Uiso 1 1 calc R U . . .
H21N H 1.961256 0.490640 0.624120 0.089 Uiso 1 1 calc R U . . .
C221 C 1.7009(19) 0.3848(8) 0.6641(5) 0.079(11) Uiso 1 1 d G . . . .
H221 H 1.761295 0.373412 0.648700 0.095 Uiso 1 1 calc R U . . .
C220 C 1.710(2) 0.4322(8) 0.6681(6) 0.088(12) Uiso 1 1 d G . . . .
C225 C 1.620(3) 0.4492(6) 0.6911(6) 0.096(13) Uiso 1 1 d G . . . .
C224 C 1.520(2) 0.4189(8) 0.7101(5) 0.063(10) Uiso 1 1 d G . . . .
H224 H 1.460071 0.430307 0.725491 0.076 Uiso 1 1 calc R U . . .
C223 C 1.5109(19) 0.3715(8) 0.7061(5) 0.107(14) Uiso 1 1 d G . . . .
H223 H 1.444125 0.351222 0.718820 0.128 Uiso 1 1 calc R U . . .
C222 C 1.601(2) 0.3545(6) 0.6831(5) 0.047(8) Uiso 1 1 d G . . . .
H222 H 1.594735 0.322774 0.680425 0.056 Uiso 1 1 calc R U . . .
C227 C 1.829(2) 0.5520(9) 0.6601(6) 0.139(17) Uiso 1 1 d G . . . .
H227 H 1.902587 0.558205 0.644037 0.166 Uiso 1 1 calc R U . . .
C228 C 1.781(3) 0.5876(8) 0.6769(8) 0.124(17) Uiso 1 1 d G . . . .
H228 H 1.822456 0.617682 0.672070 0.149 Uiso 1 1 calc R U . . .
C229 C 1.670(3) 0.5783(9) 0.7009(7) 0.16(2) Uiso 1 1 d G . . . .
H229 H 1.638287 0.602166 0.712138 0.196 Uiso 1 1 calc R U . . .
C230 C 1.608(2) 0.5334(10) 0.7081(5) 0.086(11) Uiso 1 1 d G . . . .
H230 H 1.534249 0.527174 0.724173 0.103 Uiso 1 1 calc R U . . .
C226 C 1.656(2) 0.4978(7) 0.6913(6) 0.082(11) Uiso 1 1 d G . . . .
C231 C 1.766(2) 0.5071(8) 0.6673(5) 0.039(7) Uiso 1 1 d G . . . .
C232 C 1.059(3) 0.8016(11) 0.4259(8) 0.070(10) Uiso 1 1 d . . . . .
H23A H 0.969131 0.789263 0.427290 0.105 Uiso 1 1 calc R U . . .
H23B H 1.074938 0.826242 0.405731 0.105 Uiso 1 1 calc R U . . .
H23C H 1.064064 0.816181 0.443777 0.105 Uiso 1 1 calc R U . . .
C233 C 1.1683(17) 0.7594(6) 0.4273(5) 0.074(11) Uiso 1 1 d G . . . .
N30 N 1.2424(17) 0.7445(6) 0.4554(4) 0.041(6) Uiso 1 1 d G . . . .
N31 N 1.3371(16) 0.7042(6) 0.4517(4) 0.051(7) Uiso 1 1 d G . . . .
C235 C 1.3217(19) 0.6942(6) 0.4214(5) 0.064(10) Uiso 1 1 d G . . . .
C234 C 1.2173(19) 0.7283(8) 0.4063(4) 0.034(7) Uiso 1 1 d G . . . .
C236 C 1.405(3) 0.6530(10) 0.4110(7) 0.056(9) Uiso 1 1 d . . . . .
H23D H 1.490528 0.646911 0.421075 0.084 Uiso 1 1 calc R U . . .
H23E H 1.425307 0.661910 0.387714 0.084 Uiso 1 1 calc R U . . .
H23F H 1.354355 0.623632 0.417372 0.084 Uiso 1 1 calc R U . . .
C237 C 1.159(3) 0.7382(10) 0.3744(7) 0.044(8) Uiso 1 1 d . . . . .
H23G H 1.158155 0.706714 0.368789 0.053 Uiso 1 1 calc R U . . .
H23H H 1.063519 0.750618 0.377261 0.053 Uiso 1 1 calc R U . . .
C238 C 1.229(4) 0.7732(16) 0.3463(11) 0.118(15) Uiso 1 1 d . . . . .
H23I H 1.326779 0.762853 0.344017 0.141 Uiso 1 1 calc R U . . .
H23J H 1.221673 0.805994 0.350341 0.141 Uiso 1 1 calc R U . . .
C239 C 1.163(4) 0.7762(14) 0.3126(9) 0.086(12) Uiso 1 1 d . . . . .
H23K H 1.153280 0.742828 0.310772 0.104 Uiso 1 1 calc R U . . .
H23L H 1.071765 0.792917 0.313169 0.104 Uiso 1 1 calc R U . . .
C240 C 1.251(3) 0.8036(13) 0.2828(8) 0.073(10) Uiso 1 1 d . . . . .
H24A H 1.272975 0.835312 0.285734 0.087 Uiso 1 1 calc R U . . .
H24B H 1.337860 0.784351 0.280001 0.087 Uiso 1 1 calc R U . . .
C241 C 1.186(2) 0.7761(8) 0.2369(5) 0.095(12) Uiso 1 1 d G . . . .
C242 C 1.274(2) 0.7336(9) 0.2440(5) 0.096(12) Uiso 1 1 d G . . . .
H242 H 1.329183 0.728295 0.261160 0.115 Uiso 1 1 calc R U . . .
C243 C 1.2800(19) 0.6991(7) 0.2255(6) 0.122(15) Uiso 1 1 d G . . . .
H243 H 1.339024 0.670698 0.230200 0.146 Uiso 1 1 calc R U . . .
C244 C 1.198(2) 0.7071(6) 0.1998(5) 0.087(11) Uiso 1 1 d G . . . .
H244 H 1.201559 0.683984 0.187414 0.105 Uiso 1 1 calc R U . . .
C245 C 1.1094(17) 0.7495(7) 0.1927(4) 0.057(8) Uiso 1 1 d G . . . .
H245 H 1.054252 0.754866 0.175587 0.068 Uiso 1 1 calc R U . . .
C246 C 1.1035(19) 0.7840(6) 0.2113(5) 0.064(10) Uiso 1 1 d DG . . . .
C247 C 1.047(2) 0.8278(6) 0.2140(6) 0.082(11) Uiso 1 1 d DG . . . .
C248 C 0.947(2) 0.8550(7) 0.1947(5) 0.083(10) Uiso 1 1 d G . . . .
H248 H 0.921828 0.844084 0.177434 0.099 Uiso 1 1 calc R U . . .
C249 C 0.8847(18) 0.8987(7) 0.2011(5) 0.080(10) Uiso 1 1 d G . . . .
H249 H 0.818033 0.916929 0.188140 0.096 Uiso 1 1 calc R U . . .
C250 C 0.922(2) 0.9151(6) 0.2269(6) 0.086(10) Uiso 1 1 d G . . . .
H250 H 0.880613 0.944284 0.231148 0.103 Uiso 1 1 calc R U . . .
C251 C 1.022(2) 0.8878(9) 0.2462(5) 0.108(14) Uiso 1 1 d G . . . .
H251 H 1.046991 0.898793 0.263450 0.130 Uiso 1 1 calc R U . . .
C252 C 1.0841(19) 0.8442(8) 0.2398(5) 0.085(12) Uiso 1 1 d G . . . .
Cu10 Cu 0.7214(5) 0.75983(17) 0.49446(10) 0.0721(15) Uani 1 1 d . . . . .
Cu11 Cu 0.9481(4) 0.67179(16) 0.48279(10) 0.0621(13) Uani 1 1 d . . . . .
Cu12 Cu 0.9163(4) 0.70327(16) 0.54917(11) 0.0673(14) Uani 1 1 d . . . . .
N21 N 0.7414(18) 0.7422(7) 0.4564(4) 0.056(7) Uiso 1 1 d G . . . .
N22 N 0.8307(16) 0.7012(6) 0.4515(4) 0.059(7) Uiso 1 1 d G . . . .
C151 C 0.8135(18) 0.6945(6) 0.4203(5) 0.037(7) Uiso 1 1 d G . . . .
C150 C 0.714(2) 0.7313(8) 0.4059(4) 0.057(9) Uiso 1 1 d G . . . .
C149 C 0.6690(17) 0.7608(6) 0.4282(5) 0.045(8) Uiso 1 1 d G . . . .
N23 N 1.056(2) 0.6401(8) 0.5131(4) 0.092(10) Uiso 1 1 d G . . . .
N24 N 1.0520(16) 0.6534(6) 0.5431(5) 0.039(6) Uiso 1 1 d G . . . .
C170 C 1.150(2) 0.6214(8) 0.5621(4) 0.081(11) Uiso 1 1 d G . . . .
C171 C 1.2145(19) 0.5883(7) 0.5438(6) 0.087(11) Uiso 1 1 d G . . . .
C172 C 1.156(2) 0.5999(8) 0.5135(5) 0.070(10) Uiso 1 1 d G . . . .
N25 N 0.458(2) 1.0050(9) 0.6089(6) 0.055(7) Uiso 1 1 d . . . . .
N26 N 0.682(2) 0.8061(9) 0.2532(6) 0.061(7) Uiso 1 1 d . . . . .
N27 N 1.305(3) 0.4664(10) 0.6512(7) 0.074(9) Uiso 1 1 d . . . . .
C127 C 0.810(3) 0.7418(12) 0.6186(8) 0.072(10) Uiso 1 1 d . . . . .
H12A H 0.802089 0.764157 0.632550 0.107 Uiso 1 1 calc R U . . .
H12B H 0.906125 0.732916 0.613654 0.107 Uiso 1 1 calc R U . . .
H12C H 0.762844 0.712419 0.629516 0.107 Uiso 1 1 calc R U . . .
C130 C 0.6057(19) 0.8093(7) 0.5466(5) 0.096(13) Uiso 1 1 d G . . . .
C129 C 0.633(2) 0.8042(7) 0.5793(5) 0.043(8) Uiso 1 1 d G . . . .
C128 C 0.744(2) 0.7675(8) 0.5864(4) 0.073(11) Uiso 1 1 d G . . . .
N19 N 0.7844(16) 0.7500(6) 0.5581(5) 0.050(7) Uiso 1 1 d G . . . .
N20 N 0.699(2) 0.7758(8) 0.5335(4) 0.060(8) Uiso 1 1 d G . . . .
C131 C 0.508(3) 0.8403(12) 0.5263(8) 0.076(11) Uiso 1 1 d . . . . .
H13A H 0.417794 0.827381 0.532301 0.113 Uiso 1 1 calc R U . . .
H13B H 0.535992 0.840878 0.503910 0.113 Uiso 1 1 calc R U . . .
H13C H 0.504402 0.873388 0.529143 0.113 Uiso 1 1 calc R U . . .
C132 C 0.541(3) 0.8316(12) 0.6007(9) 0.076(11) Uiso 1 1 d . . . . .
H13D H 0.539051 0.813393 0.623416 0.091 Uiso 1 1 calc R U . . .
H13E H 0.447753 0.837190 0.594327 0.091 Uiso 1 1 calc R U . . .
C133 C 0.613(2) 0.8826(9) 0.5948(7) 0.046(7) Uiso 1 1 d . . . . .
H13F H 0.704052 0.876441 0.602697 0.056 Uiso 1 1 calc R U . . .
H13G H 0.623619 0.898524 0.571723 0.056 Uiso 1 1 calc R U . . .
C134 C 0.520(3) 0.9175(11) 0.6135(8) 0.067(10) Uiso 1 1 d . . . . .
H13H H 0.427054 0.921026 0.606626 0.081 Uiso 1 1 calc R U . . .
H13I H 0.513264 0.901513 0.636657 0.081 Uiso 1 1 calc R U . . .
C135 C 0.571(3) 0.9687(10) 0.6085(8) 0.058(9) Uiso 1 1 d . . . . .
H13J H 0.629146 0.968616 0.625556 0.070 Uiso 1 1 calc R U . . .
H13K H 0.627284 0.977391 0.587762 0.070 Uiso 1 1 calc R U . . .
C138 C 0.366(3) 1.0339(9) 0.6892(5) 0.16(2) Uiso 1 1 d G . . . .
H138 H 0.388773 1.024513 0.710584 0.189 Uiso 1 1 calc R U . . .
C137 C 0.437(2) 1.0116(7) 0.6660(7) 0.074(11) Uiso 1 1 d G . . . .
H137 H 0.507839 0.987345 0.671886 0.089 Uiso 1 1 calc R U . . .
C136 C 0.403(2) 1.0257(8) 0.6340(6) 0.080(11) Uiso 1 1 d G . . . .
C141 C 0.298(2) 1.0620(9) 0.6252(4) 0.077(11) Uiso 1 1 d DG . . . .
C140 C 0.2263(19) 1.0843(7) 0.6484(6) 0.079(10) Uiso 1 1 d G . . . .
H140 H 0.155752 1.108545 0.642518 0.094 Uiso 1 1 calc R U . . .
C139 C 0.260(2) 1.0702(9) 0.6804(5) 0.100(13) Uiso 1 1 d G . . . .
H139 H 0.212726 1.085114 0.695900 0.119 Uiso 1 1 calc R U . . .
C145 C 0.307(3) 1.0523(11) 0.5308(5) 0.18(2) Uiso 1 1 d G . . . .
H145 H 0.309691 1.049924 0.509354 0.222 Uiso 1 1 calc R U . . .
C144 C 0.210(2) 1.0845(10) 0.5424(6) 0.123(14) Uiso 1 1 d G . . . .
H144 H 0.146660 1.103663 0.528809 0.147 Uiso 1 1 calc R U . . .
C143 C 0.206(2) 1.0880(8) 0.5744(7) 0.125(14) Uiso 1 1 d G . . . .
H143 H 0.141089 1.109526 0.582195 0.150 Uiso 1 1 calc R U . . .
C142 C 0.301(3) 1.0593(11) 0.5947(5) 0.120(15) Uiso 1 1 d DG . . . .
C147 C 0.398(2) 1.0271(9) 0.5831(7) 0.085(12) Uiso 1 1 d G . . . .
C146 C 0.402(2) 1.0236(9) 0.5511(7) 0.132(16) Uiso 1 1 d G . . . .
H146 H 0.467154 1.002047 0.543284 0.159 Uiso 1 1 calc R U . . .
C148 C 0.574(3) 0.8036(10) 0.4259(7) 0.051(8) Uiso 1 1 d . . . . .
H14A H 0.523144 0.802211 0.446795 0.076 Uiso 1 1 calc R U . . .
H14B H 0.509797 0.803962 0.410248 0.076 Uiso 1 1 calc R U . . .
H14C H 0.623772 0.833153 0.419185 0.076 Uiso 1 1 calc R U . . .
C152 C 0.889(3) 0.6560(10) 0.4079(7) 0.053(8) Uiso 1 1 d . . . . .
H15A H 0.984700 0.654613 0.412091 0.080 Uiso 1 1 calc R U . . .
H15B H 0.883277 0.662741 0.384909 0.080 Uiso 1 1 calc R U . . .
H15C H 0.851003 0.624746 0.418536 0.080 Uiso 1 1 calc R U . . .
C153 C 0.659(3) 0.7370(11) 0.3724(7) 0.052(9) Uiso 1 1 d . . . . .
H15D H 0.657679 0.704290 0.368672 0.062 Uiso 1 1 calc R U . . .
H15E H 0.564771 0.751162 0.373151 0.062 Uiso 1 1 calc R U . . .
C154 C 0.742(2) 0.7685(8) 0.3445(5) 0.018(5) Uiso 1 1 d . . . . .
H15F H 0.832488 0.751997 0.341017 0.022 Uiso 1 1 calc R U . . .
H15G H 0.755574 0.799893 0.349108 0.022 Uiso 1 1 calc R U . . .
C155 C 0.666(3) 0.7775(11) 0.3142(7) 0.056(9) Uiso 1 1 d . . . . .
H15H H 0.574524 0.792902 0.318347 0.067 Uiso 1 1 calc R U . . .
H15I H 0.653053 0.745718 0.309960 0.067 Uiso 1 1 calc R U . . .
C156 C 0.742(4) 0.8113(15) 0.2828(10) 0.099(13) Uiso 1 1 d . . . . .
H15J H 0.731607 0.845683 0.283965 0.119 Uiso 1 1 calc R U . . .
H15K H 0.840607 0.801480 0.281527 0.119 Uiso 1 1 calc R U . . .
C162 C 0.610(2) 0.7859(6) 0.2150(6) 0.082(11) Uiso 1 1 d G . . . .
C157 C 0.703(2) 0.7689(7) 0.2386(5) 0.048(8) Uiso 1 1 d G . . . .
C158 C 0.7800(19) 0.7242(8) 0.2401(5) 0.113(14) Uiso 1 1 d G . . . .
H158 H 0.841597 0.712838 0.255929 0.135 Uiso 1 1 calc R U . . .
C159 C 0.765(2) 0.6966(6) 0.2180(6) 0.073(9) Uiso 1 1 d G . . . .
H159 H 0.817130 0.666767 0.218989 0.088 Uiso 1 1 calc R U . . .
C160 C 0.673(2) 0.7137(8) 0.1943(5) 0.097(12) Uiso 1 1 d G . . . .
H160 H 0.663403 0.695210 0.179527 0.117 Uiso 1 1 calc R U . . .
C161 C 0.596(2) 0.7583(9) 0.1928(5) 0.120(15) Uiso 1 1 d G . . . .
H161 H 0.534142 0.769724 0.177003 0.144 Uiso 1 1 calc R U . . .
C166 C 0.446(2) 0.9201(7) 0.2346(6) 0.105(13) Uiso 1 1 d G . . . .
H166 H 0.419027 0.948927 0.241280 0.126 Uiso 1 1 calc R U . . .
C167 C 0.542(2) 0.8858(9) 0.2511(5) 0.109(14) Uiso 1 1 d G . . . .
H167 H 0.579310 0.891700 0.268818 0.131 Uiso 1 1 calc R U . . .
C168 C 0.5831(19) 0.8426(8) 0.2411(5) 0.076(11) Uiso 1 1 d G . . . .
C163 C 0.528(2) 0.8338(6) 0.2147(5) 0.057(8) Uiso 1 1 d G . . . .
C164 C 0.4318(19) 0.8681(8) 0.1982(4) 0.074(9) Uiso 1 1 d G . . . .
H164 H 0.394796 0.862150 0.180466 0.089 Uiso 1 1 calc R U . . .
C165 C 0.391(2) 0.9112(7) 0.2081(6) 0.111(13) Uiso 1 1 d G . . . .
H165 H 0.326768 0.934151 0.197104 0.133 Uiso 1 1 calc R U . . .
C169 C 1.143(3) 0.6264(12) 0.5963(8) 0.085(12) Uiso 1 1 d . . . . .
H16A H 1.076244 0.652873 0.599038 0.128 Uiso 1 1 calc R U . . .
H16B H 1.232068 0.633562 0.600784 0.128 Uiso 1 1 calc R U . . .
H16C H 1.115015 0.595915 0.611142 0.128 Uiso 1 1 calc R U . . .
C173 C 1.207(2) 0.5791(9) 0.4891(6) 0.045(8) Uiso 1 1 d . . . . .
H17A H 1.146101 0.554756 0.487530 0.068 Uiso 1 1 calc R U . . .
H17B H 1.297172 0.563337 0.493355 0.068 Uiso 1 1 calc R U . . .
H17C H 1.214279 0.604218 0.468945 0.068 Uiso 1 1 calc R U . . .
C174 C 1.312(3) 0.5503(10) 0.5604(7) 0.052(8) Uiso 1 1 d . . . . .
H17D H 1.357997 0.564349 0.574671 0.063 Uiso 1 1 calc R U . . .
H17E H 1.382760 0.542725 0.544050 0.063 Uiso 1 1 calc R U . . .
C175 C 1.252(3) 0.5000(12) 0.5811(8) 0.076(11) Uiso 1 1 d . . . . .
H17F H 1.194008 0.507302 0.599465 0.091 Uiso 1 1 calc R U . . .
H17G H 1.192471 0.489571 0.567759 0.091 Uiso 1 1 calc R U . . .
C176 C 1.348(3) 0.4562(11) 0.5943(8) 0.059(9) Uiso 1 1 d . . . . .
H17H H 1.297724 0.426260 0.601035 0.070 Uiso 1 1 calc R U . . .
H17I H 1.421376 0.451912 0.577575 0.070 Uiso 1 1 calc R U . . .
C177 C 1.408(3) 0.4645(13) 0.6218(8) 0.076(11) Uiso 1 1 d . . . . .
H17J H 1.453248 0.495513 0.614903 0.091 Uiso 1 1 calc R U . . .
H17K H 1.478517 0.438178 0.628550 0.091 Uiso 1 1 calc R U . . .
C178 C 1.2120(18) 0.4315(7) 0.6687(5) 0.035(7) Uiso 1 1 d G . . . .
C183 C 1.122(2) 0.4470(7) 0.6923(5) 0.075(11) Uiso 1 1 d G . . . .
C182 C 1.021(2) 0.4161(9) 0.7103(5) 0.101(14) Uiso 1 1 d G . . . .
H182 H 0.960311 0.426470 0.726092 0.121 Uiso 1 1 calc R U . . .
C181 C 1.010(2) 0.3698(8) 0.7047(6) 0.082(11) Uiso 1 1 d G . . . .
H181 H 0.943088 0.349107 0.716748 0.098 Uiso 1 1 calc R U . . .
C180 C 1.101(2) 0.3543(7) 0.6811(6) 0.130(17) Uiso 1 1 d G . . . .
H180 H 1.094014 0.323241 0.677347 0.157 Uiso 1 1 calc R U . . .
C179 C 1.202(2) 0.3851(7) 0.6631(5) 0.064(10) Uiso 1 1 d G . . . .
H179 H 1.262160 0.374739 0.647288 0.077 Uiso 1 1 calc R U . . .
C185 C 1.276(3) 0.5083(9) 0.6643(6) 0.091(12) Uiso 1 1 d G . . . .
C186 C 1.336(2) 0.5535(9) 0.6578(5) 0.078(11) Uiso 1 1 d G . . . .
H186 H 1.407167 0.561073 0.641071 0.094 Uiso 1 1 calc R U . . .
C187 C 1.291(3) 0.5873(8) 0.6761(7) 0.124(16) Uiso 1 1 d G . . . .
H187 H 1.331311 0.617581 0.671700 0.149 Uiso 1 1 calc R U . . .
C188 C 1.185(3) 0.5760(9) 0.7010(6) 0.093(12) Uiso 1 1 d G . . . .
H188 H 1.154328 0.598668 0.713322 0.112 Uiso 1 1 calc R U . . .
C189 C 1.124(2) 0.5308(11) 0.7076(6) 0.18(2) Uiso 1 1 d G . . . .
H189 H 1.053198 0.523248 0.724316 0.218 Uiso 1 1 calc R U . . .
C184 C 1.170(3) 0.4970(8) 0.6893(7) 0.084(11) Uiso 1 1 d G . . . .

loop_
_atom_site_aniso_label
_atom_site_aniso_U_11
_atom_site_aniso_U_22
_atom_site_aniso_U_33
_atom_site_aniso_U_23
_atom_site_aniso_U_13
_atom_site_aniso_U_12
Cu1 0.093(3) 0.063(3) 0.044(3) -0.022(3) 0.006(3) -0.009(2)
Cu2 0.085(3) 0.046(3) 0.051(3) -0.010(2) 0.014(3) -0.017(2)
Cu3 0.089(3) 0.059(3) 0.053(3) -0.016(3) 0.001(3) -0.014(2)
Cu4 0.080(3) 0.072(3) 0.045(3) -0.019(3) 0.006(2) 0.001(2)
Cu5 0.070(3) 0.063(3) 0.057(3) -0.013(3) 0.006(3) 0.005(2)
Cu6 0.082(3) 0.052(3) 0.045(3) -0.021(2) 0.003(2) -0.010(2)
Cu7 0.092(3) 0.049(3) 0.049(3) -0.027(2) -0.019(2) 0.003(2)
Cu8 0.086(3) 0.073(3) 0.053(3) -0.020(3) -0.012(3) 0.011(3)
Cu9 0.085(3) 0.051(3) 0.055(3) -0.013(2) -0.002(3) 0.014(2)
Cu10 0.091(3) 0.077(3) 0.043(3) -0.018(3) 0.013(3) 0.003(3)
Cu11 0.079(3) 0.069(3) 0.039(3) -0.018(2) -0.011(2) 0.009(2)
Cu12 0.090(3) 0.061(3) 0.055(3) -0.027(3) -0.004(3) 0.012(2)

loop_
_atom_type_symbol
_atom_type_description
_atom_type_scat_dispersion_real
_atom_type_scat_dispersion_imag
_atom_type_scat_source
C C 0.0033 0.0016 'International Tables Vol C Tables 4.2.6.8 and 6.1.1.4'
H H 0.0000 0.0000 'International Tables Vol C Tables 4.2.6.8 and 6.1.1.4'
Cu Cu 0.3201 1.2651 'International Tables Vol C Tables 4.2.6.8 and 6.1.1.4'
N N 0.0061 0.0033 'International Tables Vol C Tables 4.2.6.8 and 6.1.1.4'

loop_
_geom_angle_atom_site_label_1
_geom_angle_atom_site_label_2
_geom_angle_atom_site_label_3
_geom_angle
_geom_angle_site_symmetry_1
_geom_angle_site_symmetry_3
_geom_angle_publ_flag
N12 Cu1 N13 179.6(10) . . ?
N14 Cu2 N9 177.6(10) . . ?
N11 Cu3 N10 178.5(11) . . ?
N10 N9 Cu2 112.7(17) . . ?
C44 N9 Cu2 146(2) . . ?
C44 N9 N10 101(2) . . ?
N9 N10 Cu3 124.8(18) . . ?
C46 N10 Cu3 127(2) . . ?
C46 N10 N9 107(2) . . ?
C23 N12 Cu1 137.0(12) . . ?
C23 N12 N11 108.0 . . ?
N11 N12 Cu1 114.6(12) . . ?
N12 C23 C22 121(2) . . ?
C24 C23 N12 108.0 . . ?
C24 C23 C22 131(2) . . ?
C23 C24 C25 108.0 . . ?
C23 C24 C27 119.8(19) . . ?
C25 C24 C27 132.2(19) . . ?
C24 C25 N11 108.0 . . ?
C26 C25 C24 129(2) . . ?
C26 C25 N11 123(2) . . ?
N12 N11 Cu3 124.6(12) . . ?
N12 N11 C25 108.0 . . ?
C25 N11 Cu3 127.4(12) . . ?
C12 N15 C9 126(3) . . ?
C17 N15 C9 126(3) . . ?
C17 N15 C12 107(3) . . ?
C51 N17 C04T 126(3) . . ?
C51 N17 C63 113(3) . . ?
C63 N17 C04T 120(3) . . ?
C31 N18 C30 128(3) . . ?
C42 N18 C30 132(3) . . ?
C42 N18 C31 100(2) . . ?
H1A C1 H1B 109.5 . . ?
H1A C1 H1C 109.5 . . ?
H1B C1 H1C 109.5 . . ?
C2 C1 H1A 109.5 . . ?
C2 C1 H1B 109.5 . . ?
C2 C1 H1C 109.5 . . ?
N13 C4 C3 108.0 . . ?
N13 C4 C5 119(2) . . ?
C3 C4 C5 133(2) . . ?
C4 N13 Cu1 131.2(13) . . ?
C4 N13 N14 108.0 . . ?
N14 N13 Cu1 120.7(13) . . ?
N13 N14 Cu2 120.3(13) . . ?
N13 N14 C2 108.0 . . ?
C2 N14 Cu2 131.7(13) . . ?
N14 C2 C1 121.0(19) . . ?
C3 C2 C1 130.9(18) . . ?
C3 C2 N14 108.0 . . ?
C4 C3 C6 123.5(18) . . ?
C2 C3 C4 108.0 . . ?
C2 C3 C6 128.5(18) . . ?
N17 C04T H04A 108.8 . . ?
N17 C04T H04B 108.8 . . ?
N17 C04T C50 114(3) . . ?
H04A C04T H04B 107.7 . . ?
C50 C04T H04A 108.8 . . ?
C50 C04T H04B 108.8 . . ?
C4 C5 H5A 109.5 . . ?
C4 C5 H5B 109.5 . . ?
C4 C5 H5C 109.5 . . ?
H5A C5 H5B 109.5 . . ?
H5A C5 H5C 109.5 . . ?
H5B C5 H5C 109.5 . . ?
C3 C6 H6A 107.3 . . ?
C3 C6 H6B 107.3 . . ?
C3 C6 C7 120.0(18) . . ?
H6A C6 H6B 106.9 . . ?
C7 C6 H6A 107.3 . . ?
C7 C6 H6B 107.3 . . ?
C6 C7 H7A 108.6 . . ?
C6 C7 H7B 108.6 . . ?
C6 C7 C8 114(2) . . ?
H7A C7 H7B 107.6 . . ?
C8 C7 H7A 108.6 . . ?
C8 C7 H7B 108.6 . . ?
C7 C8 H8A 108.1 . . ?
C7 C8 H8B 108.1 . . ?
H8A C8 H8B 107.3 . . ?
C9 C8 C7 117(2) . . ?
C9 C8 H8A 108.1 . . ?
C9 C8 H8B 108.1 . . ?
N15 C9 C8 119(2) . . ?
N15 C9 H9A 107.5 . . ?
N15 C9 H9B 107.5 . . ?
C8 C9 H9A 107.5 . . ?
C8 C9 H9B 107.5 . . ?
H9A C9 H9B 107.0 . . ?
C11 C12 N15 128(2) . . ?
C11 C12 C13 120.0 . . ?
C13 C12 N15 112(2) . . ?
C12 C11 H11 120.0 . . ?
C12 C11 C10 120.0 . . ?
C10 C11 H11 120.0 . . ?
C11 C10 H10 120.0 . . ?
C15 C10 C11 120.0 . . ?
C15 C10 H10 120.0 . . ?
C10 C15 H15 120.0 . . ?
C10 C15 C14 120.0 . . ?
C14 C15 H15 120.0 . . ?
C15 C14 H14 120.0 . . ?
C13 C14 C15 120.0 . . ?
C13 C14 H14 120.0 . . ?
C12 C13 C16 102(2) . . ?
C14 C13 C12 120.0 . . ?
C14 C13 C16 138(2) . . ?
C17 C18 H18 120.0 . . ?
C17 C18 C19 120.0 . . ?
C19 C18 H18 120.0 . . ?
N15 C17 C18 130(2) . . ?
N15 C17 C16 110(2) . . ?
C18 C17 C16 120.0 . . ?
C17 C16 C13 108(2) . . ?
C17 C16 C21 120.0 . . ?
C21 C16 C13 132(2) . . ?
C16 C21 H21 120.0 . . ?
C20 C21 C16 120.0 . . ?
C20 C21 H21 120.0 . . ?
C21 C20 H20 120.0 . . ?
C21 C20 C19 120.0 . . ?
C19 C20 H20 120.0 . . ?
C18 C19 H19 120.0 . . ?
C20 C19 C18 120.0 . . ?
C20 C19 H19 120.0 . . ?
C23 C22 H22A 109.5 . . ?
C23 C22 H22B 109.5 . . ?
C23 C22 H22C 109.5 . . ?
H22A C22 H22B 109.5 . . ?
H22A C22 H22C 109.5 . . ?
H22B C22 H22C 109.5 . . ?
C25 C26 H26A 109.5 . . ?
C25 C26 H26B 109.5 . . ?
C25 C26 H26C 109.5 . . ?
H26A C26 H26B 109.5 . . ?
H26A C26 H26C 109.5 . . ?
H26B C26 H26C 109.5 . . ?
C24 C27 H27A 108.1 . . ?
C24 C27 H27B 108.1 . . ?
C24 C27 C28 117(3) . . ?
H27A C27 H27B 107.3 . . ?
C28 C27 H27A 108.1 . . ?
C28 C27 H27B 108.1 . . ?
C27 C28 H28A 107.5 . . ?
C27 C28 H28B 107.5 . . ?
H28A C28 H28B 107.0 . . ?
C29 C28 C27 119(3) . . ?
C29 C28 H28A 107.5 . . ?
C29 C28 H28B 107.5 . . ?
C28 C29 H29A 107.2 . . ?
C28 C29 H29B 107.2 . . ?
C28 C29 C30 120(3) . . ?
H29A C29 H29B 106.9 . . ?
C30 C29 H29A 107.2 . . ?
C30 C29 H29B 107.2 . . ?
N18 C30 C29 116(3) . . ?
N18 C30 H30A 108.4 . . ?
N18 C30 H30B 108.4 . . ?
C29 C30 H30A 108.4 . . ?
C29 C30 H30B 108.4 . . ?
H30A C30 H30B 107.4 . . ?
N18 C31 C32 117(2) . . ?
N18 C31 C36 123(2) . . ?
N18 C31 C42 39.6(15) . . ?
N18 C31 C37 81.0(17) . . ?
C32 C31 C36 120.0 . . ?
C32 C31 C42 156.1(15) . . ?
C32 C31 C37 162.2(11) . . ?
C36 C31 C42 83.7(14) . . ?
C36 C31 C37 42.4(11) . . ?
C37 C31 C42 41.4(6) . . ?
C31 C32 H32 120.0 . . ?
C31 C32 C33 120.00(6) . . ?
C33 C32 H32 120.0 . . ?
C32 C33 H33 120.0 . . ?
C34 C33 C32 120.0 . . ?
C34 C33 H33 120.0 . . ?
C33 C34 H34 120.0 . . ?
C35 C34 C33 120.0 . . ?
C35 C34 H34 120.0 . . ?
C34 C35 H35 120.0 . . ?
C34 C35 C36 120.00(5) . . ?
C36 C35 H35 120.0 . . ?
C35 C36 C31 120.0 . . ?
C37 C36 C31 91(2) . . ?
C37 C36 C35 149(2) . . ?
C42 C41 H41 120.0 . . ?
C42 C41 C40 120.00(5) . . ?
C40 C41 H41 120.0 . . ?
N18 C42 C31 40.2(15) . . ?
N18 C42 C41 134(2) . . ?
N18 C42 C37 106(2) . . ?
C41 C42 C31 172.2(13) . . ?
C37 C42 C31 65.9(14) . . ?
C37 C42 C41 120.0 . . ?
C36 C37 C31 46.4(11) . . ?
C36 C37 C42 119(2) . . ?
C36 C37 C38 121(2) . . ?
C42 C37 C31 72.8(13) . . ?
C42 C37 C38 120.0 . . ?
C38 C37 C31 166.2(13) . . ?
C37 C38 H38 120.0 . . ?
C39 C38 C37 120.00(5) . . ?
C39 C38 H38 120.0 . . ?
C38 C39 H39 120.0 . . ?
C40 C39 C38 120.0 . . ?
C40 C39 H39 120.0 . . ?
C41 C40 H40 120.0 . . ?
C39 C40 C41 120.0 . . ?
C39 C40 H40 120.0 . . ?
H43A C43 H43B 109.5 . . ?
H43A C43 H43C 109.5 . . ?
H43B C43 H43C 109.5 . . ?
C44 C43 H43A 109.5 . . ?
C44 C43 H43B 109.5 . . ?
C44 C43 H43C 109.5 . . ?
N9 C44 C43 108(3) . . ?
N9 C44 C45 121(3) . . ?
N9 C44 C46 82(2) . . ?
C43 C44 C46 168(3) . . ?
C45 C44 C43 131(3) . . ?
C45 C44 C46 38.9(17) . . ?
C44 C45 C46 102(3) . . ?
C44 C45 C61 127(3) . . ?
C46 C45 C61 131(3) . . ?
N10 C46 C44 69.9(16) . . ?
N10 C46 C47 125(2) . . ?
C45 C46 N10 109(2) . . ?
C45 C46 C44 38.8(15) . . ?
C45 C46 C47 125(3) . . ?
C47 C46 C44 164(2) . . ?
C46 C47 H47A 109.5 . . ?
C46 C47 H47B 109.5 . . ?
C46 C47 H47C 109.5 . . ?
H47A C47 H47B 109.5 . . ?
H47A C47 H47C 109.5 . . ?
H47B C47 H47C 109.5 . . ?
H49A C49 H49B 108.3 . . ?
C50 C49 H49A 109.8 . . ?
C50 C49 H49B 109.8 . . ?
C61 C49 H49A 109.8 . . ?
C61 C49 H49B 109.8 . . ?
C61 C49 C50 109(2) . . ?
C04T C50 C49 118(3) . . ?
C04T C50 H50A 107.9 . . ?
C04T C50 H50B 107.9 . . ?
C49 C50 H50A 107.9 . . ?
C49 C50 H50B 107.9 . . ?
H50A C50 H50B 107.2 . . ?
N17 C51 C52 137(2) . . ?
N17 C51 C56 103(2) . . ?
C52 C51 C56 120.0 . . ?
C51 C52 H52 120.0 . . ?
C53 C52 C51 120.0 . . ?
C53 C52 H52 120.0 . . ?
C52 C53 H53 120.0 . . ?
C54 C53 C52 120.0 . . ?
C54 C53 H53 120.0 . . ?
C53 C54 H54 120.0 . . ?
C53 C54 C55 120.0 . . ?
C55 C54 H54 120.0 . . ?
C54 C55 H55 120.0 . . ?
C54 C55 C56 120.0 . . ?
C56 C55 H55 120.0 . . ?
C51 C56 C57 113.0(19) . . ?
C55 C56 C51 120.0 . . ?
C55 C56 C57 127.0(19) . . ?
C58 C57 C56 137.9(18) . . ?
C58 C57 C63 120.0 . . ?
C63 C57 C56 102.1(18) . . ?
C57 C58 H58 120.0 . . ?
C57 C58 C59 120.0 . . ?
C59 C58 H58 120.0 . . ?
C58 C59 H59 120.0 . . ?
C60 C59 C58 120.0 . . ?
C60 C59 H59 120.0 . . ?
C59 C60 H60 120.0 . . ?
C59 C60 C62 120.0 . . ?
C62 C60 H60 120.0 . . ?
C60 C62 H62 120.0 . . ?
C60 C62 C63 120.0 . . ?
C63 C62 H62 120.0 . . ?
C57 C63 N17 108.5(19) . . ?
C62 C63 N17 131(2) . . ?
C62 C63 C57 120.0 . . ?
C45 C61 H61A 110.3 . . ?
C45 C61 H61B 110.3 . . ?
C49 C61 C45 107(2) . . ?
C49 C61 H61A 110.3 . . ?
C49 C61 H61B 110.3 . . ?
H61A C61 H61B 108.5 . . ?
N1 Cu4 N6 176.5(9) . . ?
N2 Cu5 N3 177.2(9) . . ?
N4 Cu6 N5 175.2(9) . . ?
N2 N1 Cu4 123.7(11) . . ?
C109 N1 Cu4 128.2(11) . . ?
C109 N1 N2 108.0 . . ?
N1 N2 Cu5 118.4(11) . . ?
N1 N2 C107 108.0 . . ?
C107 N2 Cu5 133.5(11) . . ?
N2 C107 C106 118.6(16) . . ?
C108 C107 N2 108.0 . . ?
C108 C107 C106 133.1(16) . . ?
C107 C108 C109 108.0 . . ?
C107 C108 C111 124.5(18) . . ?
C109 C108 C111 127.4(19) . . ?
N1 C109 C108 108.0 . . ?
N1 C109 C110 125.1(18) . . ?
C108 C109 C110 126.8(18) . . ?
C88 N4 Cu6 132.7(11) . . ?
C88 N4 N3 108.0 . . ?
N3 N4 Cu6 119.3(11) . . ?
N4 C88 C87 108.0 . . ?
N4 C88 C89 116.4(18) . . ?
C87 C88 C89 135.6(18) . . ?
C88 C87 C90 124.4(19) . . ?
C86 C87 C88 108.0 . . ?
C86 C87 C90 127.2(19) . . ?
C87 C86 N3 108.0 . . ?
C87 C86 C85 129.1(19) . . ?
N3 C86 C85 122.8(19) . . ?
N4 N3 Cu5 119.0(11) . . ?
N4 N3 C86 108.0 . . ?
C86 N3 Cu5 133.0(11) . . ?
N6 N5 Cu6 116.2(12) . . ?
N6 N5 C67 108.0 . . ?
C67 N5 Cu6 135.8(12) . . ?
N5 N6 Cu4 122.5(12) . . ?
C65 N6 Cu4 128.5(12) . . ?
C65 N6 N5 108.0 . . ?
N6 C65 C66 108.0 . . ?
N6 C65 C64 123.2(19) . . ?
C66 C65 C64 128.7(18) . . ?
C65 C66 C69 128(2) . . ?
C67 C66 C65 108.0 . . ?
C67 C66 C69 124.3(19) . . ?
N5 C67 C68 114.8(18) . . ?
C66 C67 N5 108.0 . . ?
C66 C67 C68 137.1(18) . . ?
C120 N7 C114 114(2) . . ?
C126 N7 C114 137(2) . . ?
C126 N7 C120 109(2) . . ?
C94 N8 C93 128(3) . . ?
C105 N8 C93 131(3) . . ?
C105 N8 C94 101(3) . . ?
C72 N16 C79 119(2) . . ?
C73 N16 C72 129(3) . . ?
C73 N16 C79 111(2) . . ?
C65 C64 H64A 109.5 . . ?
C65 C64 H64B 109.5 . . ?
C65 C64 H64C 109.5 . . ?
H64A C64 H64B 109.5 . . ?
H64A C64 H64C 109.5 . . ?
H64B C64 H64C 109.5 . . ?
C67 C68 H68A 109.5 . . ?
C67 C68 H68B 109.5 . . ?
C67 C68 H68C 109.5 . . ?
H68A C68 H68B 109.5 . . ?
H68A C68 H68C 109.5 . . ?
H68B C68 H68C 109.5 . . ?
C66 C69 H69A 109.0 . . ?
C66 C69 H69B 109.0 . . ?
C66 C69 C70 113(3) . . ?
H69A C69 H69B 107.8 . . ?
C70 C69 H69A 109.0 . . ?
C70 C69 H69B 109.0 . . ?
C69 C70 H70A 110.4 . . ?
C69 C70 H70B 110.4 . . ?
C69 C70 C71 107(3) . . ?
H70A C70 H70B 108.6 . . ?
C71 C70 H70A 110.4 . . ?
C71 C70 H70B 110.4 . . ?
C70 C71 H71A 110.2 . . ?
C70 C71 H71B 110.2 . . ?
H71A C71 H71B 108.5 . . ?
C72 C71 C70 108(3) . . ?
C72 C71 H71A 110.2 . . ?
C72 C71 H71B 110.2 . . ?
N16 C72 C71 106(2) . . ?
N16 C72 H72A 110.5 . . ?
N16 C72 H72B 110.5 . . ?
C71 C72 H72A 110.5 . . ?
C71 C72 H72B 110.5 . . ?
H72A C72 H72B 108.7 . . ?
C75 C74 H74 120.0 . . ?
C75 C74 C73 120.0 . . ?
C73 C74 H74 120.0 . . ?
C74 C75 H75 120.0 . . ?
C74 C75 C76 120.0 . . ?
C76 C75 H75 120.0 . . ?
C75 C76 H76 120.0 . . ?
C77 C76 C75 120.00(6) . . ?
C77 C76 H76 120.0 . . ?
C76 C77 H77 120.0 . . ?
C76 C77 C78 120.00(6) . . ?
C78 C77 H77 120.0 . . ?
C77 C78 C80 133(2) . . ?
C73 C78 C77 120.0 . . ?
C73 C78 C80 106(2) . . ?
N16 C73 C74 129(2) . . ?
N16 C73 C78 111(2) . . ?
C78 C73 C74 120.0 . . ?
C84 C79 N16 131.2(18) . . ?
C84 C79 C80 120.0 . . ?
C80 C79 N16 108.4(18) . . ?
C79 C84 H84 120.0 . . ?
C83 C84 C79 120.0 . . ?
C83 C84 H84 120.0 . . ?
C84 C83 H83 120.0 . . ?
C84 C83 C82 120.0 . . ?
C82 C83 H83 120.0 . . ?
C83 C82 H82 120.0 . . ?
C83 C82 C81 120.0 . . ?
C81 C82 H82 120.0 . . ?
C82 C81 H81 120.0 . . ?
C80 C81 C82 120.0 . . ?
C80 C81 H81 120.0 . . ?
C79 C80 C78 103.7(18) . . ?
C81 C80 C78 136.3(18) . . ?
C81 C80 C79 120.0 . . ?
C86 C85 H85A 109.5 . . ?
C86 C85 H85B 109.5 . . ?
C86 C85 H85C 109.5 . . ?
H85A C85 H85B 109.5 . . ?
H85A C85 H85C 109.5 . . ?
H85B C85 H85C 109.5 . . ?
C88 C89 H89A 109.5 . . ?
C88 C89 H89B 109.5 . . ?
C88 C89 H89C 109.5 . . ?
H89A C89 H89B 109.5 . . ?
H89A C89 H89C 109.5 . . ?
H89B C89 H89C 109.5 . . ?
C87 C90 H90A 108.6 . . ?
C87 C90 H90B 108.6 . . ?
H90A C90 H90B 107.6 . . ?
C91 C90 C87 115(3) . . ?
C91 C90 H90A 108.6 . . ?
C91 C90 H90B 108.6 . . ?
C90 C91 H91A 109.0 . . ?
C90 C91 H91B 109.0 . . ?
H91A C91 H91B 107.8 . . ?
C92 C91 C90 113(3) . . ?
C92 C91 H91A 109.0 . . ?
C92 C91 H91B 109.0 . . ?
C91 C92 H92A 109.4 . . ?
C91 C92 H92B 109.4 . . ?
C91 C92 C93 111(3) . . ?
H92A C92 H92B 108.0 . . ?
C93 C92 H92A 109.4 . . ?
C93 C92 H92B 109.4 . . ?
N8 C93 C92 115(3) . . ?
N8 C93 H93A 108.5 . . ?
N8 C93 H93B 108.5 . . ?
C92 C93 H93A 108.5 . . ?
C92 C93 H93B 108.5 . . ?
H93A C93 H93B 107.5 . . ?
C96 C97 H97 120.0 . . ?
C96 C97 C98 120.0 . . ?
C98 C97 H97 120.0 . . ?
C97 C96 H96 120.0 . . ?
C97 C96 C95 120.0 . . ?
C95 C96 H96 120.0 . . ?
C96 C95 H95 120.0 . . ?
C94 C95 C96 120.0 . . ?
C94 C95 H95 120.0 . . ?
C95 C94 N8 126(2) . . ?
C95 C94 C99 120.0 . . ?
C99 C94 N8 114(2) . . ?
C98 C99 C94 120.0 . . ?
C100 C99 C94 103.3(18) . . ?
C100 C99 C98 136.7(18) . . ?
C97 C98 H98 120.0 . . ?
C99 C98 C97 120.0 . . ?
C99 C98 H98 120.0 . . ?
N8 C105 C104 128(2) . . ?
N8 C105 C100 112(2) . . ?
C104 C105 C100 120.0 . . ?
C105 C104 H104 120.0 . . ?
C105 C104 C103 120.0 . . ?
C103 C104 H104 120.0 . . ?
C104 C103 H103 120.0 . . ?
C102 C103 C104 120.0 . . ?
C102 C103 H103 120.0 . . ?
C103 C102 H102 120.0 . . ?
C103 C102 C101 120.0 . . ?
C101 C102 H102 120.0 . . ?
C102 C101 H101 120.0 . . ?
C102 C101 C100 120.0 . . ?
C100 C101 H101 120.0 . . ?
C99 C100 C105 109.8(19) . . ?
C99 C100 C101 130.2(19) . . ?
C101 C100 C105 120.0 . . ?
C107 C106 H10A 109.5 . . ?
C107 C106 H10B 109.5 . . ?
C107 C106 H10C 109.5 . . ?
H10A C106 H10B 109.5 . . ?
H10A C106 H10C 109.5 . . ?
H10B C106 H10C 109.5 . . ?
C109 C110 H11A 109.5 . . ?
C109 C110 H11B 109.5 . . ?
C109 C110 H11C 109.5 . . ?
H11A C110 H11B 109.5 . . ?
H11A C110 H11C 109.5 . . ?
H11B C110 H11C 109.5 . . ?
C108 C111 H11D 109.2 . . ?
C108 C111 H11E 109.2 . . ?
H11D C111 H11E 107.9 . . ?
C112 C111 C108 112(2) . . ?
C112 C111 H11D 109.2 . . ?
C112 C111 H11E 109.2 . . ?
C111 C112 H11F 109.5 . . ?
C111 C112 H11G 109.5 . . ?
C111 C112 C113 111(3) . . ?
H11F C112 H11G 108.1 . . ?
C113 C112 H11F 109.5 . . ?
C113 C112 H11G 109.5 . . ?
C112 C113 H11H 108.7 . . ?
C112 C113 H11I 108.7 . . ?
H11H C113 H11I 107.6 . . ?
C114 C113 C112 114(2) . . ?
C114 C113 H11H 108.7 . . ?
C114 C113 H11I 108.7 . . ?
N7 C114 H11J 110.3 . . ?
N7 C114 H11K 110.3 . . ?
C113 C114 N7 107(2) . . ?
C113 C114 H11J 110.3 . . ?
C113 C114 H11K 110.3 . . ?
H11J C114 H11K 108.6 . . ?
C120 C119 C118 120.0 . . ?
C121 C119 C120 113.0(17) . . ?
C121 C119 C118 127.0(18) . . ?
N7 C120 C119 104.4(18) . . ?
N7 C120 C115 135.6(18) . . ?
C115 C120 C119 120.0 . . ?
C120 C115 H115 120.0 . . ?
C116 C115 C120 120.0 . . ?
C116 C115 H115 120.0 . . ?
C115 C116 H116 120.0 . . ?
C115 C116 C117 120.0 . . ?
C117 C116 H116 120.0 . . ?
C116 C117 H117 120.0 . . ?
C118 C117 C116 120.0 . . ?
C118 C117 H117 120.0 . . ?
C119 C118 H118 120.0 . . ?
C117 C118 C119 120.0 . . ?
C117 C118 H118 120.0 . . ?
N7 C126 C121 113(2) . . ?
N7 C126 C125 127(2) . . ?
C121 C126 C125 120.0 . . ?
C119 C121 C126 100.8(18) . . ?
C119 C121 C122 138.8(18) . . ?
C126 C121 C122 120.0 . . ?
C121 C122 H122 120.0 . . ?
C123 C122 C121 120.0 . . ?
C123 C122 H122 120.0 . . ?
C122 C123 H123 120.0 . . ?
C122 C123 C124 120.0 . . ?
C124 C123 H123 120.0 . . ?
C123 C124 H124 120.0 . . ?
C123 C124 C125 120.0 . . ?
C125 C124 H124 120.0 . . ?
C126 C125 H125 120.0 . . ?
C124 C125 C126 120.0 . . ?
C124 C125 H125 120.0 . . ?
N30 Cu7 N29 177.7(10) . . ?
N32 Cu8 N31 179.4(8) . . ?
N33 Cu9 N28 175.2(11) . . ?
N29 N28 Cu9 125(2) . . ?
C193 N28 Cu9 128(2) . . ?
C193 N28 N29 107.3(19) . . ?
N28 N29 Cu7 113.8(18) . . ?
N28 N29 C191 106(2) . . ?
C191 N29 Cu7 140(2) . . ?
C212 N33 Cu9 124.2(9) . . ?
C212 N33 N32 108.0 . . ?
N32 N33 Cu9 127.8(9) . . ?
N33 C212 C213 108.0 . . ?
N33 C212 C211 128.0(14) . . ?
C213 C212 C211 123.9(14) . . ?
C212 C213 C214 108.0 . . ?
C212 C213 C216 134.1(17) . . ?
C214 C213 C216 117.7(17) . . ?
C213 C214 N32 108.0 . . ?
C213 C214 C215 141.0(16) . . ?
N32 C214 C215 109.8(16) . . ?
N33 N32 Cu8 112.8(9) . . ?
C214 N32 Cu8 139.2(9) . . ?
C214 N32 N33 108.0 . . ?
C220 N34 C219 125(3) . . ?
C220 N34 C231 110(2) . . ?
C231 N34 C219 125(2) . . ?
C240 N35 C241 123(3) . . ?
C252 N35 C240 138(3) . . ?
C252 N35 C241 99(3) . . ?
C204 N36 C198 123(3) . . ?
C210 N36 C198 122(3) . . ?
C210 N36 C204 112(2) . . ?
H19A C190 H19B 109.5 . . ?
H19A C190 H19C 109.5 . . ?
H19B C190 H19C 109.5 . . ?
C191 C190 H19A 109.5 . . ?
C191 C190 H19B 109.5 . . ?
C191 C190 H19C 109.5 . . ?
N29 C191 C190 111(2) . . ?
C192 C191 N29 110(2) . . ?
C192 C191 C190 138(2) . . ?
C191 C192 C193 112(2) . . ?
C191 C192 C195 122(3) . . ?
C193 C192 C195 125(3) . . ?
N28 C193 C192 104(3) . . ?
N28 C193 C194 124(2) . . ?
C192 C193 C194 132(3) . . ?
C193 C194 H19D 109.5 . . ?
C193 C194 H19E 109.5 . . ?
C193 C194 H19F 109.5 . . ?
H19D C194 H19E 109.5 . . ?
H19D C194 H19F 109.5 . . ?
H19E C194 H19F 109.5 . . ?
C192 C195 H19G 107.1 . . ?
C192 C195 H19H 107.1 . . ?
H19G C195 H19H 106.8 . . ?
C196 C195 C192 121(2) . . ?
C196 C195 H19G 107.1 . . ?
C196 C195 H19H 107.1 . . ?
C195 C196 H19I 110.3 . . ?
C195 C196 H19J 110.3 . . ?
C195 C196 C197 107(2) . . ?
H19I C196 H19J 108.6 . . ?
C197 C196 H19I 110.3 . . ?
C197 C196 H19J 110.3 . . ?
C196 C197 H19K 110.8 . . ?
C196 C197 H19L 110.8 . . ?
H19K C197 H19L 108.9 . . ?
C198 C197 C196 105(2) . . ?
C198 C197 H19K 110.8 . . ?
C198 C197 H19L 110.8 . . ?
N36 C198 H19M 109.0 . . ?
N36 C198 H19N 109.0 . . ?
C197 C198 N36 113(3) . . ?
C197 C198 H19M 109.0 . . ?
C197 C198 H19N 109.0 . . ?
H19M C198 H19N 107.8 . . ?
C199 C204 N36 127.4(19) . . ?
C199 C204 C203 120.0 . . ?
C203 C204 N36 112.3(19) . . ?
C204 C199 H199 120.0 . . ?
C204 C199 C200 120.0 . . ?
C200 C199 H199 120.0 . . ?
C199 C200 H200 120.0 . . ?
C201 C200 C199 120.0 . . ?
C201 C200 H200 120.0 . . ?
C200 C201 H201 120.0 . . ?
C200 C201 C202 120.0 . . ?
C202 C201 H201 120.0 . . ?
C201 C202 H202 120.0 . . ?
C203 C202 C201 120.0 . . ?
C203 C202 H202 120.0 . . ?
C204 C203 C205 96.3(17) . . ?
C202 C203 C204 120.0 . . ?
C202 C203 C205 143.6(17) . . ?
N36 C210 C205 104(2) . . ?
N36 C210 C209 136(2) . . ?
C205 C210 C209 120.0 . . ?
C210 C205 C203 114.4(19) . . ?
C206 C205 C203 125.4(19) . . ?
C206 C205 C210 120.0 . . ?
C205 C206 H206 120.0 . . ?
C205 C206 C207 120.0 . . ?
C207 C206 H206 120.0 . . ?
C206 C207 H207 120.0 . . ?
C208 C207 C206 120.0 . . ?
C208 C207 H207 120.0 . . ?
C207 C208 H208 120.0 . . ?
C207 C208 C209 120.0 . . ?
C209 C208 H208 120.0 . . ?
C210 C209 H209 120.0 . . ?
C208 C209 C210 120.0 . . ?
C208 C209 H209 120.0 . . ?
C212 C211 H21A 109.5 . . ?
C212 C211 H21B 109.5 . . ?
C212 C211 H21C 109.5 . . ?
H21A C211 H21B 109.5 . . ?
H21A C211 H21C 109.5 . . ?
H21B C211 H21C 109.5 . . ?
C214 C215 H21D 109.5 . . ?
C214 C215 H21E 109.5 . . ?
C214 C215 H21F 109.5 . . ?
H21D C215 H21E 109.5 . . ?
H21D C215 H21F 109.5 . . ?
H21E C215 H21F 109.5 . . ?
C213 C216 H21G 110.3 . . ?
C213 C216 H21H 110.3 . . ?
H21G C216 H21H 108.6 . . ?
C217 C216 C213 107(2) . . ?
C217 C216 H21G 110.3 . . ?
C217 C216 H21H 110.3 . . ?
C216 C217 H21I 109.2 . . ?
C216 C217 H21J 109.2 . . ?
C216 C217 C218 112(3) . . ?
H21I C217 H21J 107.9 . . ?
C218 C217 H21I 109.2 . . ?
C218 C217 H21J 109.2 . . ?
C217 C218 H21K 106.8 . . ?
C217 C218 H21L 106.8 . . ?
H21K C218 H21L 106.7 . . ?
C219 C218 C217 122(3) . . ?
C219 C218 H21K 106.8 . . ?
C219 C218 H21L 106.8 . . ?
N34 C219 C218 113(3) . . ?
N34 C219 H21M 108.9 . . ?
N34 C219 H21N 108.9 . . ?
C218 C219 H21M 108.9 . . ?
C218 C219 H21N 108.9 . . ?
H21M C219 H21N 107.7 . . ?
C220 C221 H221 120.0 . . ?
C220 C221 C222 120.0 . . ?
C222 C221 H221 120.0 . . ?
N34 C220 C221 131(2) . . ?
N34 C220 C225 109(2) . . ?
C221 C220 C225 120.0 . . ?
C220 C225 C226 108.7(18) . . ?
C224 C225 C220 120.0 . . ?
C224 C225 C226 131.2(18) . . ?
C225 C224 H224 120.0 . . ?
C225 C224 C223 120.0 . . ?
C223 C224 H224 120.0 . . ?
C224 C223 H223 120.0 . . ?
C224 C223 C222 120.0 . . ?
C222 C223 H223 120.0 . . ?
C221 C222 H222 120.0 . . ?
C223 C222 C221 120.0 . . ?
C223 C222 H222 120.0 . . ?
C228 C227 H227 120.0 . . ?
C228 C227 C231 120.0 . . ?
C231 C227 H227 120.0 . . ?
C227 C228 H228 120.0 . . ?
C227 C228 C229 120.0 . . ?
C229 C228 H228 120.0 . . ?
C228 C229 H229 120.0 . . ?
C230 C229 C228 120.0 . . ?
C230 C229 H229 120.0 . . ?
C229 C230 H230 120.0 . . ?
C229 C230 C226 120.0 . . ?
C226 C230 H230 120.0 . . ?
C230 C226 C225 136.7(18) . . ?
C231 C226 C225 103.3(18) . . ?
C231 C226 C230 120.0 . . ?
N34 C231 C227 130.4(19) . . ?
N34 C231 C226 109.5(19) . . ?
C226 C231 C227 120.0 . . ?
H23A C232 H23B 109.5 . . ?
H23A C232 H23C 109.5 . . ?
H23B C232 H23C 109.5 . . ?
C233 C232 H23A 109.5 . . ?
C233 C232 H23B 109.5 . . ?
C233 C232 H23C 109.5 . . ?
N30 C233 C232 117.6(19) . . ?
N30 C233 C234 108.0 . . ?
C234 C233 C232 134.4(19) . . ?
C233 N30 Cu7 133.9(11) . . ?
N31 N30 Cu7 117.4(11) . . ?
N31 N30 C233 108.0 . . ?
N30 N31 Cu8 123.3(11) . . ?
N30 N31 C235 108.0 . . ?
C235 N31 Cu8 128.6(11) . . ?
N31 C235 C236 120.6(19) . . ?
C234 C235 N31 108.0 . . ?
C234 C235 C236 131.4(19) . . ?
C233 C234 C235 108.0 . . ?
C233 C234 C237 118.0(18) . . ?
C235 C234 C237 133.9(18) . . ?
C235 C236 H23D 109.5 . . ?
C235 C236 H23E 109.5 . . ?
C235 C236 H23F 109.5 . . ?
H23D C236 H23E 109.5 . . ?
H23D C236 H23F 109.5 . . ?
H23E C236 H23F 109.5 . . ?
C234 C237 H23G 107.8 . . ?
C234 C237 H23H 107.8 . . ?
H23G C237 H23H 107.2 . . ?
C238 C237 C234 118(3) . . ?
C238 C237 H23G 107.8 . . ?
C238 C237 H23H 107.8 . . ?
C237 C238 H23I 109.1 . . ?
C237 C238 H23J 109.1 . . ?
C237 C238 C239 112(3) . . ?
H23I C238 H23J 107.9 . . ?
C239 C238 H23I 109.1 . . ?
C239 C238 H23J 109.1 . . ?
C238 C239 H23K 109.1 . . ?
C238 C239 H23L 109.1 . . ?
H23K C239 H23L 107.8 . . ?
C240 C239 C238 113(3) . . ?
C240 C239 H23K 109.1 . . ?
C240 C239 H23L 109.1 . . ?
N35 C240 C239 109(3) . . ?
N35 C240 H24A 109.8 . . ?
N35 C240 H24B 109.8 . . ?
C239 C240 H24A 109.8 . . ?
C239 C240 H24B 109.8 . . ?
H24A C240 H24B 108.3 . . ?
N35 C241 C247 79(2) . . ?
C242 C241 N35 120(2) . . ?
C242 C241 C246 120.0 . . ?
C242 C241 C247 160.4(10) . . ?
C246 C241 N35 120(2) . . ?
C246 C241 C247 40.5(10) . . ?
C241 C242 H242 120.0 . . ?
C243 C242 C241 120.0 . . ?
C243 C242 H242 120.0 . . ?
C242 C243 H243 120.0 . . ?
C242 C243 C244 120.0 . . ?
C244 C243 H243 120.0 . . ?
C243 C244 H244 120.0 . . ?
C245 C244 C243 120.0 . . ?
C245 C244 H244 120.0 . . ?
C244 C245 H245 120.0 . . ?
C244 C245 C246 120.0 . . ?
C246 C245 H245 120.0 . . ?
C245 C246 C241 120.0 . . ?
C247 C246 C241 97(2) . . ?
C247 C246 C245 143(2) . . ?
C246 C247 C241 42.9(10) . . ?
C246 C247 C248 124(2) . . ?
C246 C247 C252 116(2) . . ?
C248 C247 C241 166.9(14) . . ?
C248 C247 C252 120.0 . . ?
C252 C247 C241 72.8(13) . . ?
C247 C248 H248 120.0 . . ?
C247 C248 C249 120.0 . . ?
C249 C248 H248 120.0 . . ?
C248 C249 H249 120.0 . . ?
C250 C249 C248 120.0 . . ?
C250 C249 H249 120.0 . . ?
C249 C250 H250 120.0 . . ?
C249 C250 C251 120.0 . . ?
C251 C250 H250 120.0 . . ?
C250 C251 H251 120.0 . . ?
C250 C251 C252 120.0 . . ?
C252 C251 H251 120.0 . . ?
N35 C252 C247 109(2) . . ?
N35 C252 C251 131(2) . . ?
C251 C252 C247 120.0 . . ?
N21 Cu10 N20 178.3(10) . . ?
N23 Cu11 N22 176.5(9) . . ?
N19 Cu12 N24 176.0(9) . . ?
N22 N21 Cu10 121.9(12) . . ?
N22 N21 C149 108.0 . . ?
C149 N21 Cu10 129.8(12) . . ?
N21 N22 Cu11 118.2(12) . . ?
N21 N22 C151 108.0 . . ?
C151 N22 Cu11 133.6(12) . . ?
N22 C151 C152 122.0(19) . . ?
C150 C151 N22 108.0 . . ?
C150 C151 C152 130.0(19) . . ?
C151 C150 C153 125.8(18) . . ?
C149 C150 C151 108.0 . . ?
C149 C150 C153 126.1(18) . . ?
N21 C149 C148 120.3(19) . . ?
C150 C149 N21 108.0 . . ?
C150 C149 C148 131.7(19) . . ?
N24 N23 Cu11 121.4(14) . . ?
C172 N23 Cu11 130.6(14) . . ?
C172 N23 N24 108.0 . . ?
N23 N24 Cu12 115.3(13) . . ?
C170 N24 Cu12 136.5(13) . . ?
C170 N24 N23 108.0 . . ?
N24 C170 C169 113.7(19) . . ?
C171 C170 N24 108.0 . . ?
C171 C170 C169 138(2) . . ?
C170 C171 C172 108.0 . . ?
C170 C171 C174 116(2) . . ?
C172 C171 C174 136(2) . . ?
C171 C172 N23 108.0 . . ?
C173 C172 N23 129(2) . . ?
C173 C172 C171 122(2) . . ?
C136 N25 C135 129(3) . . ?
C147 N25 C135 122(3) . . ?
C147 N25 C136 109(2) . . ?
C157 N26 C156 129(3) . . ?
C157 N26 C168 115(3) . . ?
C168 N26 C156 115(3) . . ?
C178 N27 C177 130(2) . . ?
C178 N27 C185 106(2) . . ?
C185 N27 C177 125(3) . . ?
H12A C127 H12B 109.5 . . ?
H12A C127 H12C 109.5 . . ?
H12B C127 H12C 109.5 . . ?
C128 C127 H12A 109.5 . . ?
C128 C127 H12B 109.5 . . ?
C128 C127 H12C 109.5 . . ?
C129 C130 C131 133(2) . . ?
N20 C130 C129 108.0 . . ?
N20 C130 C131 119(2) . . ?
C130 C129 C132 120(2) . . ?
C128 C129 C130 108.0 . . ?
C128 C129 C132 131(2) . . ?
C129 C128 C127 132.5(18) . . ?
C129 C128 N19 108.0 . . ?
N19 C128 C127 119.2(18) . . ?
C128 N19 Cu12 132.9(13) . . ?
N20 N19 Cu12 119.1(13) . . ?
N20 N19 C128 108.0 . . ?
C130 N20 Cu10 133.3(13) . . ?
N19 N20 Cu10 118.7(13) . . ?
N19 N20 C130 108.0 . . ?
C130 C131 H13A 109.5 . . ?
C130 C131 H13B 109.5 . . ?
C130 C131 H13C 109.5 . . ?
H13A C131 H13B 109.5 . . ?
H13A C131 H13C 109.5 . . ?
H13B C131 H13C 109.5 . . ?
C129 C132 H13D 111.0 . . ?
C129 C132 H13E 111.0 . . ?
C129 C132 C133 104(2) . . ?
H13D C132 H13E 109.0 . . ?
C133 C132 H13D 111.0 . . ?
C133 C132 H13E 111.0 . . ?
C132 C133 H13F 109.8 . . ?
C132 C133 H13G 109.8 . . ?
H13F C133 H13G 108.3 . . ?
C134 C133 C132 109(2) . . ?
C134 C133 H13F 109.8 . . ?
C134 C133 H13G 109.8 . . ?
C133 C134 H13H 108.5 . . ?
C133 C134 H13I 108.5 . . ?
H13H C134 H13I 107.5 . . ?
C135 C134 C133 115(2) . . ?
C135 C134 H13H 108.5 . . ?
C135 C134 H13I 108.5 . . ?
N25 C135 C134 111(2) . . ?
N25 C135 H13J 109.4 . . ?
N25 C135 H13K 109.4 . . ?
C134 C135 H13J 109.4 . . ?
C134 C135 H13K 109.4 . . ?
H13J C135 H13K 108.0 . . ?
C137 C138 H138 120.0 . . ?
C137 C138 C139 120.0 . . ?
C139 C138 H138 120.0 . . ?
C138 C137 H137 120.0 . . ?
C136 C137 C138 120.0 . . ?
C136 C137 H137 120.0 . . ?
N25 C136 C137 127(2) . . ?
N25 C136 C141 113(2) . . ?
N25 C136 C142 72.7(17) . . ?
C137 C136 C141 120.0 . . ?
C137 C136 C142 160.2(11) . . ?
C141 C136 C142 40.4(11) . . ?
C140 C141 C136 120.0 . . ?
C142 C141 C136 97(2) . . ?
C142 C141 C140 143(2) . . ?
C141 C140 H140 120.0 . . ?
C141 C140 C139 120.0 . . ?
C139 C140 H140 120.0 . . ?
C138 C139 H139 120.0 . . ?
C140 C139 C138 120.0 . . ?
C140 C139 H139 120.0 . . ?
C144 C145 H145 120.0 . . ?
C144 C145 C146 120.0 . . ?
C146 C145 H145 120.0 . . ?
C145 C144 H144 120.0 . . ?
C145 C144 C143 120.0 . . ?
C143 C144 H144 120.0 . . ?
C144 C143 H143 120.0 . . ?
C142 C143 C144 120.0 . . ?
C142 C143 H143 120.0 . . ?
C141 C142 C136 43.1(12) . . ?
C141 C142 C143 120(2) . . ?
C141 C142 C147 119(2) . . ?
C143 C142 C136 163.4(16) . . ?
C147 C142 C136 76.5(16) . . ?
C147 C142 C143 120.0 . . ?
N25 C147 C142 102(2) . . ?
N25 C147 C146 138(3) . . ?
C142 C147 C146 120.0 . . ?
C145 C146 H146 120.0 . . ?
C147 C146 C145 120.0 . . ?
C147 C146 H146 120.0 . . ?
C149 C148 H14A 109.5 . . ?
C149 C148 H14B 109.5 . . ?
C149 C148 H14C 109.5 . . ?
H14A C148 H14B 109.5 . . ?
H14A C148 H14C 109.5 . . ?
H14B C148 H14C 109.5 . . ?
C151 C152 H15A 109.5 . . ?
C151 C152 H15B 109.5 . . ?
C151 C152 H15C 109.5 . . ?
H15A C152 H15B 109.5 . . ?
H15A C152 H15C 109.5 . . ?
H15B C152 H15C 109.5 . . ?
C150 C153 H15D 108.6 . . ?
C150 C153 H15E 108.6 . . ?
H15D C153 H15E 107.6 . . ?
C154 C153 C150 115(2) . . ?
C154 C153 H15D 108.6 . . ?
C154 C153 H15E 108.6 . . ?
C153 C154 H15F 109.9 . . ?
C153 C154 H15G 109.9 . . ?
C153 C154 C155 109(2) . . ?
H15F C154 H15G 108.3 . . ?
C155 C154 H15F 109.9 . . ?
C155 C154 H15G 109.9 . . ?
C154 C155 H15H 108.8 . . ?
C154 C155 H15I 108.8 . . ?
C154 C155 C156 114(3) . . ?
H15H C155 H15I 107.7 . . ?
C156 C155 H15H 108.8 . . ?
C156 C155 H15I 108.8 . . ?
N26 C156 C155 109(3) . . ?
N26 C156 H15J 109.8 . . ?
N26 C156 H15K 109.8 . . ?
C155 C156 H15J 109.8 . . ?
C155 C156 H15K 109.8 . . ?
H15J C156 H15K 108.3 . . ?
C157 C162 C161 120.0 . . ?
C157 C162 C163 118.0(19) . . ?
C161 C162 C163 122.0(19) . . ?
N26 C157 C162 99(2) . . ?
N26 C157 C158 141(2) . . ?
C158 C157 C162 120.0 . . ?
C157 C158 H158 120.0 . . ?
C157 C158 C159 120.0 . . ?
C159 C158 H158 120.0 . . ?
C158 C159 H159 120.0 . . ?
C158 C159 C160 120.0 . . ?
C160 C159 H159 120.0 . . ?
C159 C160 H160 120.0 . . ?
C161 C160 C159 120.0 . . ?
C161 C160 H160 120.0 . . ?
C162 C161 H161 120.0 . . ?
C160 C161 C162 120.0 . . ?
C160 C161 H161 120.0 . . ?
C167 C166 H166 120.0 . . ?
C167 C166 C165 120.0 . . ?
C165 C166 H166 120.0 . . ?
C166 C167 H167 120.0 . . ?
C166 C167 C168 120.0 . . ?
C168 C167 H167 120.0 . . ?
N26 C168 C167 128(2) . . ?
N26 C168 C163 112(2) . . ?
C163 C168 C167 120.0 . . ?
C168 C163 C162 95.9(18) . . ?
C168 C163 C164 120.0 . . ?
C164 C163 C162 144.0(18) . . ?
C163 C164 H164 120.0 . . ?
C163 C164 C165 120.0 . . ?
C165 C164 H164 120.0 . . ?
C166 C165 H165 120.0 . . ?
C164 C165 C166 120.0 . . ?
C164 C165 H165 120.0 . . ?
C170 C169 H16A 109.5 . . ?
C170 C169 H16B 109.5 . . ?
C170 C169 H16C 109.5 . . ?
H16A C169 H16B 109.5 . . ?
H16A C169 H16C 109.5 . . ?
H16B C169 H16C 109.5 . . ?
C172 C173 H17A 109.5 . . ?
C172 C173 H17B 109.5 . . ?
C172 C173 H17C 109.5 . . ?
H17A C173 H17B 109.5 . . ?
H17A C173 H17C 109.5 . . ?
H17B C173 H17C 109.5 . . ?
C171 C174 H17D 108.0 . . ?
C171 C174 H17E 108.0 . . ?
C171 C174 C175 117(2) . . ?
H17D C174 H17E 107.2 . . ?
C175 C174 H17D 108.0 . . ?
C175 C174 H17E 108.0 . . ?
C174 C175 H17F 107.2 . . ?
C174 C175 H17G 107.2 . . ?
H17F C175 H17G 106.8 . . ?
C176 C175 C174 120(3) . . ?
C176 C175 H17F 107.2 . . ?
C176 C175 H17G 107.2 . . ?
C175 C176 H17H 109.9 . . ?
C175 C176 H17I 109.9 . . ?
H17H C176 H17I 108.3 . . ?
C177 C176 C175 109(3) . . ?
C177 C176 H17H 109.9 . . ?
C177 C176 H17I 109.9 . . ?
N27 C177 H17J 108.6 . . ?
N27 C177 H17K 108.6 . . ?
C176 C177 N27 115(3) . . ?
C176 C177 H17J 108.6 . . ?
C176 C177 H17K 108.6 . . ?
H17J C177 H17K 107.6 . . ?
C183 C178 N27 114.9(18) . . ?
C183 C178 C179 120.0 . . ?
C179 C178 N27 125.0(18) . . ?
C178 C183 C184 100.9(17) . . ?
C182 C183 C178 120.0 . . ?
C182 C183 C184 139.1(17) . . ?
C183 C182 H182 120.0 . . ?
C183 C182 C181 120.0 . . ?
C181 C182 H182 120.0 . . ?
C182 C181 H181 120.0 . . ?
C182 C181 C180 120.0 . . ?
C180 C181 H181 120.0 . . ?
C181 C180 H180 120.0 . . ?
C179 C180 C181 120.0 . . ?
C179 C180 H180 120.0 . . ?
C178 C179 H179 120.0 . . ?
C180 C179 C178 120.0 . . ?
C180 C179 H179 120.0 . . ?
C186 C185 N27 132(2) . . ?
C186 C185 C184 120.0 . . ?
C184 C185 N27 108(2) . . ?
C185 C186 H186 120.0 . . ?
C187 C186 C185 120.0 . . ?
C187 C186 H186 120.0 . . ?
C186 C187 H187 120.0 . . ?
C186 C187 C188 120.0 . . ?
C188 C187 H187 120.0 . . ?
C187 C188 H188 120.0 . . ?
C187 C188 C189 120.0 . . ?
C189 C188 H188 120.0 . . ?
C188 C189 H189 120.0 . . ?
C184 C189 C188 120.0 . . ?
C184 C189 H189 120.0 . . ?
C185 C184 C183 111.0(19) . . ?
C189 C184 C183 129.0(19) . . ?
C189 C184 C185 120.0 . . ?

loop_
_geom_bond_atom_site_label_1
_geom_bond_atom_site_label_2
_geom_bond_distance
_geom_bond_site_symmetry_2
_geom_bond_publ_flag
Cu1 N12 1.806(14) . ?
Cu1 N13 1.840(15) . ?
Cu2 N9 1.871(19) . ?
Cu2 N14 1.813(14) . ?
Cu3 N10 1.83(3) . ?
Cu3 N11 1.772(14) . ?
N9 N10 1.38(3) . ?
N9 C44 1.23(3) . ?
N10 C46 1.38(3) . ?
N12 C23 1.4200 . ?
N12 N11 1.4200 . ?
C23 C24 1.4200 . ?
C23 C22 1.47(3) . ?
C24 C25 1.4200 . ?
C24 C27 1.44(3) . ?
C25 N11 1.4200 . ?
C25 C26 1.41(3) . ?
N15 C9 1.42(3) . ?
N15 C12 1.40(3) . ?
N15 C17 1.33(3) . ?
N17 C04T 1.44(4) . ?
N17 C51 1.35(3) . ?
N17 C63 1.39(3) . ?
N18 C30 1.465(18) . ?
N18 C31 1.32(3) . ?
N18 C42 1.30(3) . ?
C1 H1A 0.9600 . ?
C1 H1B 0.9600 . ?
C1 H1C 0.9600 . ?
C1 C2 1.44(3) . ?
C4 N13 1.4200 . ?
C4 C3 1.4200 . ?
C4 C5 1.49(4) . ?
N13 N14 1.4200 . ?
N14 C2 1.4200 . ?
C2 C3 1.4200 . ?
C3 C6 1.44(2) . ?
C04T H04A 0.9700 . ?
C04T H04B 0.9700 . ?
C04T C50 1.47(4) . ?
C5 H5A 0.9600 . ?
C5 H5B 0.9600 . ?
C5 H5C 0.9600 . ?
C6 H6A 0.9700 . ?
C6 H6B 0.9700 . ?
C6 C7 1.47(3) . ?
C7 H7A 0.9700 . ?
C7 H7B 0.9700 . ?
C7 C8 1.53(3) . ?
C8 H8A 0.9700 . ?
C8 H8B 0.9700 . ?
C8 C9 1.44(4) . ?
C9 H9A 0.9700 . ?
C9 H9B 0.9700 . ?
C12 C11 1.3900 . ?
C12 C13 1.3900 . ?
C11 H11 0.9300 . ?
C11 C10 1.3900 . ?
C10 H10 0.9300 . ?
C10 C15 1.3900 . ?
C15 H15 0.9300 . ?
C15 C14 1.3900 . ?
C14 H14 0.9300 . ?
C14 C13 1.3900 . ?
C13 C16 1.46(3) . ?
C18 H18 0.9300 . ?
C18 C17 1.3900 . ?
C18 C19 1.3900 . ?
C17 C16 1.3900 . ?
C16 C21 1.3900 . ?
C21 H21 0.9300 . ?
C21 C20 1.3900 . ?
C20 H20 0.9300 . ?
C20 C19 1.3900 . ?
C19 H19 0.9300 . ?
C22 H22A 0.9600 . ?
C22 H22B 0.9600 . ?
C22 H22C 0.9600 . ?
C26 H26A 0.9600 . ?
C26 H26B 0.9600 . ?
C26 H26C 0.9600 . ?
C27 H27A 0.9700 . ?
C27 H27B 0.9700 . ?
C27 C28 1.51(3) . ?
C28 H28A 0.9700 . ?
C28 H28B 0.9700 . ?
C28 C29 1.45(4) . ?
C29 H29A 0.9700 . ?
C29 H29B 0.9700 . ?
C29 C30 1.51(4) . ?
C30 H30A 0.9700 . ?
C30 H30B 0.9700 . ?
C31 C32 1.3900 . ?
C31 C36 1.3900 . ?
C31 C42 2.01(3) . ?
C31 C37 1.92(3) . ?
C32 H32 0.9300 . ?
C32 C33 1.3900 . ?
C33 H33 0.9300 . ?
C33 C34 1.3900 . ?
C34 H34 0.9300 . ?
C34 C35 1.3900 . ?
C35 H35 0.9300 . ?
C35 C36 1.3900 . ?
C36 C37 1.294(16) . ?
C41 H41 0.9300 . ?
C41 C42 1.3900 . ?
C41 C40 1.3901 . ?
C42 C37 1.3900 . ?
C37 C38 1.3900 . ?
C38 H38 0.9300 . ?
C38 C39 1.3900 . ?
C39 H39 0.9300 . ?
C39 C40 1.3900 . ?
C40 H40 0.9300 . ?
C43 H43A 0.9600 . ?
C43 H43B 0.9600 . ?
C43 H43C 0.9600 . ?
C43 C44 1.63(4) . ?
C44 C45 1.30(3) . ?
C44 C46 2.03(4) . ?
C45 C46 1.31(4) . ?
C45 C61 1.63(4) . ?
C46 C47 1.54(3) . ?
C47 H47A 0.9600 . ?
C47 H47B 0.9600 . ?
C47 H47C 0.9600 . ?
C49 H49A 0.9700 . ?
C49 H49B 0.9700 . ?
C49 C50 1.59(4) . ?
C49 C61 1.48(3) . ?
C50 H50A 0.9700 . ?
C50 H50B 0.9700 . ?
C51 C52 1.3900 . ?
C51 C56 1.3900 . ?
C52 H52 0.9300 . ?
C52 C53 1.3900 . ?
C53 H53 0.9300 . ?
C53 C54 1.3900 . ?
C54 H54 0.9300 . ?
C54 C55 1.3900 . ?
C55 H55 0.9300 . ?
C55 C56 1.3900 . ?
C56 C57 1.45(2) . ?
C57 C58 1.3900 . ?
C57 C63 1.3901 . ?
C58 H58 0.9300 . ?
C58 C59 1.3900 . ?
C59 H59 0.9300 . ?
C59 C60 1.3900 . ?
C60 H60 0.9300 . ?
C60 C62 1.3900 . ?
C62 H62 0.9300 . ?
C62 C63 1.3900 . ?
C61 H61A 0.9700 . ?
C61 H61B 0.9700 . ?
Cu4 N1 1.777(12) . ?
Cu4 N6 1.780(14) . ?
Cu5 N2 1.788(12) . ?
Cu5 N3 1.803(13) . ?
Cu6 N4 1.806(14) . ?
Cu6 N5 1.821(16) . ?
N1 N2 1.4200 . ?
N1 C109 1.4200 . ?
N2 C107 1.4200 . ?
C107 C108 1.4200 . ?
C107 C106 1.43(3) . ?
C108 C109 1.4200 . ?
C108 C111 1.55(3) . ?
C109 C110 1.50(3) . ?
N4 C88 1.4200 . ?
N4 N3 1.4200 . ?
C88 C87 1.4200 . ?
C88 C89 1.44(3) . ?
C87 C86 1.4200 . ?
C87 C90 1.55(3) . ?
C86 N3 1.4200 . ?
C86 C85 1.43(3) . ?
N5 N6 1.4200 . ?
N5 C67 1.4200 . ?
N6 C65 1.4200 . ?
C65 C66 1.4200 . ?
C65 C64 1.45(3) . ?
C66 C67 1.4200 . ?
C66 C69 1.50(3) . ?
C67 C68 1.56(3) . ?
N7 C114 1.53(3) . ?
N7 C120 1.36(3) . ?
N7 C126 1.33(3) . ?
N8 C93 1.44(5) . ?
N8 C94 1.42(3) . ?
N8 C105 1.38(3) . ?
N16 C72 1.43(3) . ?
N16 C73 1.31(3) . ?
N16 C79 1.45(3) . ?
C64 H64A 0.9600 . ?
C64 H64B 0.9600 . ?
C64 H64C 0.9600 . ?
C68 H68A 0.9600 . ?
C68 H68B 0.9600 . ?
C68 H68C 0.9600 . ?
C69 H69A 0.9700 . ?
C69 H69B 0.9700 . ?
C69 C70 1.59(4) . ?
C70 H70A 0.9700 . ?
C70 H70B 0.9700 . ?
C70 C71 1.60(5) . ?
C71 H71A 0.9700 . ?
C71 H71B 0.9700 . ?
C71 C72 1.59(3) . ?
C72 H72A 0.9700 . ?
C72 H72B 0.9700 . ?
C74 H74 0.9300 . ?
C74 C75 1.3900 . ?
C74 C73 1.3901 . ?
C75 H75 0.9300 . ?
C75 C76 1.3900 . ?
C76 H76 0.9300 . ?
C76 C77 1.3900 . ?
C77 H77 0.9300 . ?
C77 C78 1.3900 . ?
C78 C73 1.3900 . ?
C78 C80 1.55(2) . ?
C79 C84 1.3900 . ?
C79 C80 1.3900 . ?
C84 H84 0.9300 . ?
C84 C83 1.3900 . ?
C83 H83 0.9300 . ?
C83 C82 1.3900 . ?
C82 H82 0.9300 . ?
C82 C81 1.3900 . ?
C81 H81 0.9300 . ?
C81 C80 1.3900 . ?
C85 H85A 0.9600 . ?
C85 H85B 0.9600 . ?
C85 H85C 0.9600 . ?
C89 H89A 0.9600 . ?
C89 H89B 0.9600 . ?
C89 H89C 0.9600 . ?
C90 H90A 0.9700 . ?
C90 H90B 0.9700 . ?
C90 C91 1.52(4) . ?
C91 H91A 0.9700 . ?
C91 H91B 0.9700 . ?
C91 C92 1.45(3) . ?
C92 H92A 0.9700 . ?
C92 H92B 0.9700 . ?
C92 C93 1.60(4) . ?
C93 H93A 0.9700 . ?
C93 H93B 0.9700 . ?
C97 H97 0.9300 . ?
C97 C96 1.3900 . ?
C97 C98 1.3900 . ?
C96 H96 0.9300 . ?
C96 C95 1.3900 . ?
C95 H95 0.9300 . ?
C95 C94 1.3900 . ?
C94 C99 1.3900 . ?
C99 C98 1.3900 . ?
C99 C100 1.36(2) . ?
C98 H98 0.9300 . ?
C105 C104 1.3900 . ?
C105 C100 1.3900 . ?
C104 H104 0.9300 . ?
C104 C103 1.3900 . ?
C103 H103 0.9300 . ?
C103 C102 1.3900 . ?
C102 H102 0.9300 . ?
C102 C101 1.3900 . ?
C101 H101 0.9300 . ?
C101 C100 1.3900 . ?
C106 H10A 0.9600 . ?
C106 H10B 0.9600 . ?
C106 H10C 0.9600 . ?
C110 H11A 0.9600 . ?
C110 H11B 0.9600 . ?
C110 H11C 0.9600 . ?
C111 H11D 0.9700 . ?
C111 H11E 0.9700 . ?
C111 C112 1.49(5) . ?
C112 H11F 0.9700 . ?
C112 H11G 0.9700 . ?
C112 C113 1.58(4) . ?
C113 H11H 0.9700 . ?
C113 H11I 0.9700 . ?
C113 C114 1.51(4) . ?
C114 H11J 0.9700 . ?
C114 H11K 0.9700 . ?
C119 C120 1.3900 . ?
C119 C118 1.3900 . ?
C119 C121 1.38(2) . ?
C120 C115 1.3900 . ?
C115 H115 0.9300 . ?
C115 C116 1.3900 . ?
C116 H116 0.9300 . ?
C116 C117 1.3900 . ?
C117 H117 0.9300 . ?
C117 C118 1.3900 . ?
C118 H118 0.9300 . ?
C126 C121 1.3900 . ?
C126 C125 1.3900 . ?
C121 C122 1.3900 . ?
C122 H122 0.9300 . ?
C122 C123 1.3900 . ?
C123 H123 0.9300 . ?
C123 C124 1.3900 . ?
C124 H124 0.9300 . ?
C124 C125 1.3900 . ?
C125 H125 0.9300 . ?
Cu7 N29 1.90(2) . ?
Cu7 N30 1.822(14) . ?
Cu8 N32 1.785(12) . ?
Cu8 N31 1.793(15) . ?
Cu9 N28 1.85(2) . ?
Cu9 N33 1.739(10) . ?
N28 N29 1.36(3) . ?
N28 C193 1.35(3) . ?
N29 C191 1.36(2) . ?
N33 C212 1.4200 . ?
N33 N32 1.4200 . ?
C212 C213 1.4200 . ?
C212 C211 1.54(3) . ?
C213 C214 1.4200 . ?
C213 C216 1.56(3) . ?
C214 N32 1.4200 . ?
C214 C215 1.54(3) . ?
N34 C219 1.46(3) . ?
N34 C220 1.30(3) . ?
N34 C231 1.39(3) . ?
N35 C240 1.39(5) . ?
N35 C241 1.40(4) . ?
N35 C252 1.36(4) . ?
N36 C198 1.52(3) . ?
N36 C204 1.46(3) . ?
N36 C210 1.32(3) . ?
C190 H19A 0.9600 . ?
C190 H19B 0.9600 . ?
C190 H19C 0.9600 . ?
C190 C191 1.59(4) . ?
C191 C192 1.20(3) . ?
C192 C193 1.38(3) . ?
C192 C195 1.58(3) . ?
C193 C194 1.51(4) . ?
C194 H19D 0.9600 . ?
C194 H19E 0.9600 . ?
C194 H19F 0.9600 . ?
C195 H19G 0.9700 . ?
C195 H19H 0.9700 . ?
C195 C196 1.56(4) . ?
C196 H19I 0.9700 . ?
C196 H19J 0.9700 . ?
C196 C197 1.58(3) . ?
C197 H19K 0.9700 . ?
C197 H19L 0.9700 . ?
C197 C198 1.51(4) . ?
C198 H19M 0.9700 . ?
C198 H19N 0.9700 . ?
C204 C199 1.3900 . ?
C204 C203 1.3900 . ?
C199 H199 0.9300 . ?
C199 C200 1.3900 . ?
C200 H200 0.9300 . ?
C200 C201 1.3900 . ?
C201 H201 0.9300 . ?
C201 C202 1.3900 . ?
C202 H202 0.9300 . ?
C202 C203 1.3900 . ?
C203 C205 1.58(3) . ?
C210 C205 1.3900 . ?
C210 C209 1.3900 . ?
C205 C206 1.3900 . ?
C206 H206 0.9300 . ?
C206 C207 1.3900 . ?
C207 H207 0.9300 . ?
C207 C208 1.3900 . ?
C208 H208 0.9300 . ?
C208 C209 1.3900 . ?
C209 H209 0.9300 . ?
C211 H21A 0.9600 . ?
C211 H21B 0.9600 . ?
C211 H21C 0.9600 . ?
C215 H21D 0.9600 . ?
C215 H21E 0.9600 . ?
C215 H21F 0.9600 . ?
C216 H21G 0.9700 . ?
C216 H21H 0.9700 . ?
C216 C217 1.48(4) . ?
C217 H21I 0.9700 . ?
C217 H21J 0.9700 . ?
C217 C218 1.63(4) . ?
C218 H21K 0.9700 . ?
C218 H21L 0.9700 . ?
C218 C219 1.55(5) . ?
C219 H21M 0.9700 . ?
C219 H21N 0.9700 . ?
C221 H221 0.9300 . ?
C221 C220 1.3900 . ?
C221 C222 1.3900 . ?
C220 C225 1.3900 . ?
C225 C224 1.3900 . ?
C225 C226 1.43(2) . ?
C224 H224 0.9300 . ?
C224 C223 1.3900 . ?
C223 H223 0.9300 . ?
C223 C222 1.3900 . ?
C222 H222 0.9300 . ?
C227 H227 0.9300 . ?
C227 C228 1.3900 . ?
C227 C231 1.3900 . ?
C228 H228 0.9300 . ?
C228 C229 1.3900 . ?
C229 H229 0.9300 . ?
C229 C230 1.3900 . ?
C230 H230 0.9300 . ?
C230 C226 1.3900 . ?
C226 C231 1.3900 . ?
C232 H23A 0.9600 . ?
C232 H23B 0.9600 . ?
C232 H23C 0.9600 . ?
C232 C233 1.51(3) . ?
C233 N30 1.4200 . ?
C233 C234 1.4200 . ?
N30 N31 1.4200 . ?
N31 C235 1.4200 . ?
C235 C234 1.4200 . ?
C235 C236 1.48(3) . ?
C234 C237 1.48(3) . ?
C236 H23D 0.9600 . ?
C236 H23E 0.9600 . ?
C236 H23F 0.9600 . ?
C237 H23G 0.9700 . ?
C237 H23H 0.9700 . ?
C237 C238 1.48(4) . ?
C238 H23I 0.9700 . ?
C238 H23J 0.9700 . ?
C238 C239 1.62(5) . ?
C239 H23K 0.9700 . ?
C239 H23L 0.9700 . ?
C239 C240 1.52(4) . ?
C240 H24A 0.9700 . ?
C240 H24B 0.9700 . ?
C241 C242 1.3900 . ?
C241 C246 1.3900 . ?
C241 C247 2.03(3) . ?
C242 H242 0.9300 . ?
C242 C243 1.3900 . ?
C243 H243 0.9300 . ?
C243 C244 1.3900 . ?
C244 H244 0.9300 . ?
C244 C245 1.3900 . ?
C245 H245 0.9300 . ?
C245 C246 1.3900 . ?
C246 C247 1.324(14) . ?
C247 C248 1.3900 . ?
C247 C252 1.3900 . ?
C248 H248 0.9300 . ?
C248 C249 1.3900 . ?
C249 H249 0.9300 . ?
C249 C250 1.3900 . ?
C250 H250 0.9300 . ?
C250 C251 1.3900 . ?
C251 H251 0.9300 . ?
C251 C252 1.3900 . ?
Cu10 N21 1.802(14) . ?
Cu10 N20 1.818(15) . ?
Cu11 N22 1.840(15) . ?
Cu11 N23 1.765(17) . ?
Cu12 N24 1.880(13) . ?
Cu12 N19 1.830(13) . ?
N21 N22 1.4200 . ?
N21 C149 1.4200 . ?
N22 C151 1.4200 . ?
C151 C150 1.4200 . ?
C151 C152 1.43(2) . ?
C150 C149 1.4200 . ?
C150 C153 1.54(3) . ?
C149 C148 1.44(3) . ?
N23 N24 1.4200 . ?
N23 C172 1.4200 . ?
N24 C170 1.4200 . ?
C170 C171 1.4200 . ?
C170 C169 1.49(4) . ?
C171 C172 1.4200 . ?
C171 C174 1.46(3) . ?
C172 C173 1.35(3) . ?
N25 C135 1.43(3) . ?
N25 C136 1.38(3) . ?
N25 C147 1.29(3) . ?
N26 C156 1.50(5) . ?
N26 C157 1.33(3) . ?
N26 C168 1.38(3) . ?
N27 C177 1.52(3) . ?
N27 C178 1.40(3) . ?
N27 C185 1.42(3) . ?
C127 H12A 0.9600 . ?
C127 H12B 0.9600 . ?
C127 H12C 0.9600 . ?
C127 C128 1.56(4) . ?
C130 C129 1.4200 . ?
C130 N20 1.4200 . ?
C130 C131 1.44(3) . ?
C129 C128 1.4200 . ?
C129 C132 1.51(3) . ?
C128 N19 1.4200 . ?
N19 N20 1.4200 . ?
C131 H13A 0.9600 . ?
C131 H13B 0.9600 . ?
C131 H13C 0.9600 . ?
C132 H13D 0.9700 . ?
C132 H13E 0.9700 . ?
C132 C133 1.59(4) . ?
C133 H13F 0.9700 . ?
C133 H13G 0.9700 . ?
C133 C134 1.58(3) . ?
C134 H13H 0.9700 . ?
C134 H13I 0.9700 . ?
C134 C135 1.51(4) . ?
C135 H13J 0.9700 . ?
C135 H13K 0.9700 . ?
C138 H138 0.9300 . ?
C138 C137 1.3900 . ?
C138 C139 1.3900 . ?
C137 H137 0.9300 . ?
C137 C136 1.3900 . ?
C136 C141 1.3900 . ?
C136 C142 2.02(4) . ?
C141 C140 1.3900 . ?
C141 C142 1.319(16) . ?
C140 H140 0.9300 . ?
C140 C139 1.3900 . ?
C139 H139 0.9300 . ?
C145 H145 0.9300 . ?
C145 C144 1.3900 . ?
C145 C146 1.3900 . ?
C144 H144 0.9300 . ?
C144 C143 1.3900 . ?
C143 H143 0.9300 . ?
C143 C142 1.3900 . ?
C142 C147 1.3900 . ?
C147 C146 1.3900 . ?
C146 H146 0.9300 . ?
C148 H14A 0.9600 . ?
C148 H14B 0.9600 . ?
C148 H14C 0.9600 . ?
C152 H15A 0.9600 . ?
C152 H15B 0.9600 . ?
C152 H15C 0.9600 . ?
C153 H15D 0.9700 . ?
C153 H15E 0.9700 . ?
C153 C154 1.49(3) . ?
C154 H15F 0.9700 . ?
C154 H15G 0.9700 . ?
C154 C155 1.52(4) . ?
C155 H15H 0.9700 . ?
C155 H15I 0.9700 . ?
C155 C156 1.58(4) . ?
C156 H15J 0.9700 . ?
C156 H15K 0.9700 . ?
C162 C157 1.3900 . ?
C162 C161 1.3900 . ?
C162 C163 1.50(2) . ?
C157 C158 1.3900 . ?
C158 H158 0.9300 . ?
C158 C159 1.3900 . ?
C159 H159 0.9300 . ?
C159 C160 1.3900 . ?
C160 H160 0.9300 . ?
C160 C161 1.3900 . ?
C161 H161 0.9300 . ?
C166 H166 0.9300 . ?
C166 C167 1.3900 . ?
C166 C165 1.3900 . ?
C167 H167 0.9300 . ?
C167 C168 1.3900 . ?
C168 C163 1.3900 . ?
C163 C164 1.3900 . ?
C164 H164 0.9300 . ?
C164 C165 1.3900 . ?
C165 H165 0.9300 . ?
C169 H16A 0.9600 . ?
C169 H16B 0.9600 . ?
C169 H16C 0.9600 . ?
C173 H17A 0.9600 . ?
C173 H17B 0.9600 . ?
C173 H17C 0.9600 . ?
C174 H17D 0.9700 . ?
C174 H17E 0.9700 . ?
C174 C175 1.58(4) . ?
C175 H17F 0.9700 . ?
C175 H17G 0.9700 . ?
C175 C176 1.50(4) . ?
C176 H17H 0.9700 . ?
C176 H17I 0.9700 . ?
C176 C177 1.45(4) . ?
C177 H17J 0.9700 . ?
C177 H17K 0.9700 . ?
C178 C183 1.3900 . ?
C178 C179 1.3900 . ?
C183 C182 1.3900 . ?
C183 C184 1.48(3) . ?
C182 H182 0.9300 . ?
C182 C181 1.3900 . ?
C181 H181 0.9300 . ?
C181 C180 1.3900 . ?
C180 H180 0.9300 . ?
C180 C179 1.3900 . ?
C179 H179 0.9300 . ?
C185 C186 1.3900 . ?
C185 C184 1.3900 . ?
C186 H186 0.9300 . ?
C186 C187 1.3900 . ?
C187 H187 0.9300 . ?
C187 C188 1.3900 . ?
C188 H188 0.9300 . ?
C188 C189 1.3900 . ?
C189 H189 0.9300 . ?
C189 C184 1.3900 . ?

loop_
_geom_torsion_atom_site_label_1
_geom_torsion_atom_site_label_2
_geom_torsion_atom_site_label_3
_geom_torsion_atom_site_label_4
_geom_torsion
_geom_torsion_site_symmetry_1
_geom_torsion_site_symmetry_2
_geom_torsion_site_symmetry_3
_geom_torsion_site_symmetry_4
_geom_torsion_publ_flag
Cu1 N12 C23 C24 -172.3(18) . . . . ?
Cu1 N12 C23 C22 3(3) . . . . ?
Cu1 N12 N11 Cu3 -6.2(16) . . . . ?
Cu1 N12 N11 C25 174.2(13) . . . . ?
Cu1 N13 N14 Cu2 3.7(18) . . . . ?
Cu1 N13 N14 C2 -176.4(15) . . . . ?
Cu2 N9 N10 Cu3 -7(3) . . . . ?
Cu2 N9 N10 C46 -174.0(16) . . . . ?
Cu2 N9 C44 C43 4(5) . . . . ?
Cu2 N9 C44 C45 177(3) . . . . ?
Cu2 N9 C44 C46 178(3) . . . . ?
Cu2 N14 C2 C1 -4(3) . . . . ?
Cu2 N14 C2 C3 180(2) . . . . ?
Cu3 N10 C46 C44 -171(2) . . . . ?
Cu3 N10 C46 C45 -174(2) . . . . ?
Cu3 N10 C46 C47 15(4) . . . . ?
N9 N10 C46 C44 -4.9(18) . . . . ?
N9 N10 C46 C45 -8(3) . . . . ?
N9 N10 C46 C47 -179(2) . . . . ?
N9 C44 C45 C46 1(4) . . . . ?
N9 C44 C45 C61 -173(3) . . . . ?
N10 N9 C44 C43 -179(2) . . . . ?
N10 N9 C44 C45 -6(4) . . . . ?
N10 N9 C44 C46 -5.1(18) . . . . ?
N12 C23 C24 C25 0.0 . . . . ?
N12 C23 C24 C27 -180(2) . . . . ?
C23 N12 N11 Cu3 179.6(15) . . . . ?
C23 N12 N11 C25 0.0 . . . . ?
C23 C24 C25 N11 0.0 . . . . ?
C23 C24 C25 C26 -180(3) . . . . ?
C23 C24 C27 C28 82(3) . . . . ?
C24 C25 N11 Cu3 -179.6(16) . . . . ?
C24 C25 N11 N12 0.0 . . . . ?
C24 C27 C28 C29 -162(3) . . . . ?
C25 C24 C27 C28 -98(3) . . . . ?
N11 N12 C23 C24 0.0 . . . . ?
N11 N12 C23 C22 175(2) . . . . ?
N15 C12 C11 C10 179(3) . . . . ?
N15 C12 C13 C14 -179(3) . . . . ?
N15 C12 C13 C16 0(2) . . . . ?
N15 C17 C16 C13 1(2) . . . . ?
N15 C17 C16 C21 -177(3) . . . . ?
N17 C04T C50 C49 -61(4) . . . . ?
N17 C51 C52 C53 172(3) . . . . ?
N17 C51 C56 C55 -174.4(18) . . . . ?
N17 C51 C56 C57 4.6(17) . . . . ?
N18 C31 C32 C33 175(2) . . . . ?
N18 C31 C36 C35 -175(2) . . . . ?
N18 C31 C36 C37 2(2) . . . . ?
N18 C42 C37 C31 -2.2(17) . . . . ?
N18 C42 C37 C36 -2(2) . . . . ?
N18 C42 C37 C38 -176(2) . . . . ?
C1 C2 C3 C4 -176(3) . . . . ?
C1 C2 C3 C6 4(3) . . . . ?
C4 N13 N14 Cu2 -179.9(17) . . . . ?
C4 N13 N14 C2 0.0 . . . . ?
C4 C3 C6 C7 -91(3) . . . . ?
N13 C4 C3 C2 0.0 . . . . ?
N13 C4 C3 C6 -180(2) . . . . ?
N13 N14 C2 C1 176(2) . . . . ?
N13 N14 C2 C3 0.0 . . . . ?
N14 C2 C3 C4 0.0 . . . . ?
N14 C2 C3 C6 179(2) . . . . ?
C2 C3 C6 C7 89(3) . . . . ?
C3 C4 N13 Cu1 175.9(18) . . . . ?
C3 C4 N13 N14 0.0 . . . . ?
C3 C6 C7 C8 177(2) . . . . ?
C04T N17 C51 C52 5(4) . . . . ?
C04T N17 C51 C56 178(2) . . . . ?
C04T N17 C63 C57 -177(2) . . . . ?
C04T N17 C63 C62 0(4) . . . . ?
C5 C4 N13 Cu1 -6(3) . . . . ?
C5 C4 N13 N14 178(3) . . . . ?
C5 C4 C3 C2 -178(3) . . . . ?
C5 C4 C3 C6 3(3) . . . . ?
C6 C7 C8 C9 177(3) . . . . ?
C7 C8 C9 N15 -175(2) . . . . ?
C9 N15 C12 C11 12(4) . . . . ?
C9 N15 C12 C13 -169(2) . . . . ?
C9 N15 C17 C18 -8(5) . . . . ?
C9 N15 C17 C16 169(2) . . . . ?
C12 N15 C9 C8 72(4) . . . . ?
C12 N15 C17 C18 -178(2) . . . . ?
C12 N15 C17 C16 -1(3) . . . . ?
C12 C11 C10 C15 0.0 . . . . ?
C12 C13 C16 C17 -0.3(17) . . . . ?
C12 C13 C16 C21 177.3(19) . . . . ?
C11 C12 C13 C14 0.0 . . . . ?
C11 C12 C13 C16 179(2) . . . . ?
C11 C10 C15 C14 0.0 . . . . ?
C10 C15 C14 C13 0.0 . . . . ?
C15 C14 C13 C12 0.0 . . . . ?
C15 C14 C13 C16 -179(3) . . . . ?
C14 C13 C16 C17 178(2) . . . . ?
C14 C13 C16 C21 -4(4) . . . . ?
C13 C12 C11 C10 0.0 . . . . ?
C13 C16 C21 C20 -177(3) . . . . ?
C18 C17 C16 C13 178(2) . . . . ?
C18 C17 C16 C21 0.0 . . . . ?
C17 N15 C9 C8 -95(4) . . . . ?
C17 N15 C12 C11 -179(2) . . . . ?
C17 N15 C12 C13 0(3) . . . . ?
C17 C18 C19 C20 0.0 . . . . ?
C17 C16 C21 C20 0.0 . . . . ?
C16 C21 C20 C19 0.0 . . . . ?
C21 C20 C19 C18 0.0 . . . . ?
C19 C18 C17 N15 177(3) . . . . ?
C19 C18 C17 C16 0.0 . . . . ?
C22 C23 C24 C25 -175(3) . . . . ?
C22 C23 C24 C27 6(3) . . . . ?
C26 C25 N11 Cu3 0(2) . . . . ?
C26 C25 N11 N12 180(2) . . . . ?
C27 C24 C25 N11 179(3) . . . . ?
C27 C24 C25 C26 0(3) . . . . ?
C27 C28 C29 C30 179(3) . . . . ?
C28 C29 C30 N18 -156(3) . . . . ?
C30 N18 C31 C32 4(4) . . . . ?
C30 N18 C31 C36 179(3) . . . . ?
C30 N18 C31 C42 -177(5) . . . . ?
C30 N18 C31 C37 -179(3) . . . . ?
C30 N18 C42 C31 177(5) . . . . ?
C30 N18 C42 C41 4(5) . . . . ?
C30 N18 C42 C37 180(3) . . . . ?
C31 N18 C30 C29 76(4) . . . . ?
C31 N18 C42 C41 -172.6(16) . . . . ?
C31 N18 C42 C37 3(2) . . . . ?
C31 C32 C33 C34 0.0 . . . . ?
C31 C36 C37 C42 0.4(16) . . . . ?
C31 C36 C37 C38 174.3(13) . . . . ?
C31 C42 C37 C36 -0.3(12) . . . . ?
C31 C42 C37 C38 -174.2(13) . . . . ?
C31 C37 C38 C39 -156(5) . . . . ?
C32 C31 C36 C35 0.0 . . . . ?
C32 C31 C36 C37 177.1(19) . . . . ?
C32 C33 C34 C35 0.0 . . . . ?
C33 C34 C35 C36 0.0 . . . . ?
C34 C35 C36 C31 0.0 . . . . ?
C34 C35 C36 C37 -175(4) . . . . ?
C35 C36 C37 C31 175(3) . . . . ?
C35 C36 C37 C42 176(2) . . . . ?
C35 C36 C37 C38 -10(4) . . . . ?
C36 C31 C32 C33 0.0 . . . . ?
C36 C37 C38 C39 -174(2) . . . . ?
C41 C42 C37 C31 174.2(13) . . . . ?
C41 C42 C37 C36 174(2) . . . . ?
C41 C42 C37 C38 0.0 . . . . ?
C42 N18 C30 C29 -100(4) . . . . ?
C42 N18 C31 C32 -178.8(17) . . . . ?
C42 N18 C31 C36 -3(3) . . . . ?
C42 N18 C31 C37 -2.2(17) . . . . ?
C42 C31 C32 C33 174(3) . . . . ?
C42 C31 C36 C35 -177.4(14) . . . . ?
C42 C31 C36 C37 -0.3(10) . . . . ?
C42 C41 C40 C39 0.0 . . . . ?
C42 C37 C38 C39 0.0 . . . . ?
C37 C31 C32 C33 6(4) . . . . ?
C37 C31 C36 C35 -177.1(19) . . . . ?
C37 C38 C39 C40 0.0 . . . . ?
C38 C39 C40 C41 0.0 . . . . ?
C40 C41 C42 N18 175(3) . . . . ?
C40 C41 C42 C37 0.0 . . . . ?
C43 C44 C45 C46 173(3) . . . . ?
C43 C44 C45 C61 -1(6) . . . . ?
C44 N9 N10 Cu3 174(2) . . . . ?
C44 N9 N10 C46 8(3) . . . . ?
C44 C45 C46 N10 4(3) . . . . ?
C44 C45 C46 C47 176(3) . . . . ?
C44 C45 C61 C49 91(4) . . . . ?
C46 C44 C45 C61 -174(5) . . . . ?
C46 C45 C61 C49 -81(4) . . . . ?
C50 C49 C61 C45 176(2) . . . . ?
C51 N17 C04T C50 -68(4) . . . . ?
C51 N17 C63 C57 7(2) . . . . ?
C51 N17 C63 C62 -175.1(16) . . . . ?
C51 C52 C53 C54 0.0 . . . . ?
C51 C56 C57 C58 177.4(14) . . . . ?
C51 C56 C57 C63 -0.4(14) . . . . ?
C52 C51 C56 C55 0.0 . . . . ?
C52 C51 C56 C57 179.0(18) . . . . ?
C52 C53 C54 C55 0.0 . . . . ?
C53 C54 C55 C56 0.0 . . . . ?
C54 C55 C56 C51 0.0 . . . . ?
C54 C55 C56 C57 -179(2) . . . . ?
C55 C56 C57 C58 -4(3) . . . . ?
C55 C56 C57 C63 178.6(12) . . . . ?
C56 C51 C52 C53 0.0 . . . . ?
C56 C57 C58 C59 -178(2) . . . . ?
C56 C57 C63 N17 -4.0(17) . . . . ?
C56 C57 C63 C62 178.3(16) . . . . ?
C57 C58 C59 C60 0.0 . . . . ?
C58 C57 C63 N17 177.8(18) . . . . ?
C58 C57 C63 C62 0.0 . . . . ?
C58 C59 C60 C62 0.0 . . . . ?
C59 C60 C62 C63 0.0 . . . . ?
C60 C62 C63 N17 -177(2) . . . . ?
C60 C62 C63 C57 0.0 . . . . ?
C63 N17 C04T C50 118(3) . . . . ?
C63 N17 C51 C52 179.8(16) . . . . ?
C63 N17 C51 C56 -7(2) . . . . ?
C63 C57 C58 C59 0.0 . . . . ?
C61 C45 C46 N10 178(3) . . . . ?
C61 C45 C46 C44 174(5) . . . . ?
C61 C45 C46 C47 -11(5) . . . . ?
C61 C49 C50 C04T -76(4) . . . . ?
Cu4 N1 N2 Cu5 6.1(18) . . . . ?
Cu4 N1 N2 C107 -176.8(15) . . . . ?
Cu4 N1 C109 C108 176.6(16) . . . . ?
Cu4 N1 C109 C110 -6(2) . . . . ?
Cu4 N6 C65 C66 -169.1(15) . . . . ?
Cu4 N6 C65 C64 14(2) . . . . ?
Cu5 N2 C107 C108 176.5(17) . . . . ?
Cu5 N2 C107 C106 -8(2) . . . . ?
Cu6 N4 C88 C87 178.2(15) . . . . ?
Cu6 N4 C88 C89 -1(2) . . . . ?
Cu6 N4 N3 Cu5 1.0(14) . . . . ?
Cu6 N4 N3 C86 -178.5(13) . . . . ?
Cu6 N5 N6 Cu4 -7.5(15) . . . . ?
Cu6 N5 N6 C65 -177.4(14) . . . . ?
Cu6 N5 C67 C66 176.7(18) . . . . ?
Cu6 N5 C67 C68 -2(2) . . . . ?
N1 N2 C107 C108 0.0 . . . . ?
N1 N2 C107 C106 175(2) . . . . ?
N2 N1 C109 C108 0.0 . . . . ?
N2 N1 C109 C110 177(3) . . . . ?
N2 C107 C108 C109 0.0 . . . . ?
N2 C107 C108 C111 176(2) . . . . ?
C107 C108 C109 N1 0.0 . . . . ?
C107 C108 C109 C110 -177(3) . . . . ?
C107 C108 C111 C112 93(3) . . . . ?
C108 C111 C112 C113 175(2) . . . . ?
C109 N1 N2 Cu5 -177.1(14) . . . . ?
C109 N1 N2 C107 0.0 . . . . ?
C109 C108 C111 C112 -92(3) . . . . ?
N4 C88 C87 C86 0.0 . . . . ?
N4 C88 C87 C90 173(2) . . . . ?
C88 N4 N3 Cu5 179.5(15) . . . . ?
C88 N4 N3 C86 0.0 . . . . ?
C88 C87 C86 N3 0.0 . . . . ?
C88 C87 C86 C85 177(3) . . . . ?
C88 C87 C90 C91 -78(3) . . . . ?
C87 C86 N3 Cu5 -179.4(17) . . . . ?
C87 C86 N3 N4 0.0 . . . . ?
C87 C90 C91 C92 -176(2) . . . . ?
C86 C87 C90 C91 93(3) . . . . ?
N3 N4 C88 C87 0.0 . . . . ?
N3 N4 C88 C89 -179(2) . . . . ?
N5 N6 C65 C66 0.0 . . . . ?
N5 N6 C65 C64 -177(2) . . . . ?
N6 N5 C67 C66 0.0 . . . . ?
N6 N5 C67 C68 -178.2(19) . . . . ?
N6 C65 C66 C67 0.0 . . . . ?
N6 C65 C66 C69 -176(2) . . . . ?
C65 C66 C67 N5 0.0 . . . . ?
C65 C66 C67 C68 178(3) . . . . ?
C65 C66 C69 C70 84(3) . . . . ?
C66 C69 C70 C71 -165(2) . . . . ?
C67 N5 N6 Cu4 169.9(14) . . . . ?
C67 N5 N6 C65 0.0 . . . . ?
C67 C66 C69 C70 -92(3) . . . . ?
N7 C120 C115 C116 180(3) . . . . ?
N7 C126 C121 C119 0(2) . . . . ?
N7 C126 C121 C122 175(2) . . . . ?
N7 C126 C125 C124 -174(3) . . . . ?
N8 C94 C99 C98 -178.4(18) . . . . ?
N8 C94 C99 C100 2.7(17) . . . . ?
N8 C105 C104 C103 180(2) . . . . ?
N8 C105 C100 C99 -0.9(19) . . . . ?
N8 C105 C100 C101 -180.0(19) . . . . ?
N16 C79 C84 C83 171(2) . . . . ?
N16 C79 C80 C78 5.5(17) . . . . ?
N16 C79 C80 C81 -173.0(18) . . . . ?
C64 C65 C66 C67 176(2) . . . . ?
C64 C65 C66 C69 1(3) . . . . ?
C69 C66 C67 N5 176(2) . . . . ?
C69 C66 C67 C68 -6(3) . . . . ?
C69 C70 C71 C72 176(2) . . . . ?
C70 C71 C72 N16 -148(3) . . . . ?
C72 N16 C73 C74 -14(4) . . . . ?
C72 N16 C73 C78 172(2) . . . . ?
C72 N16 C79 C84 12(3) . . . . ?
C72 N16 C79 C80 -176(2) . . . . ?
C74 C75 C76 C77 0.0 . . . . ?
C75 C74 C73 N16 -173(3) . . . . ?
C75 C74 C73 C78 0.0 . . . . ?
C75 C76 C77 C78 0.0 . . . . ?
C76 C77 C78 C73 0.0 . . . . ?
C76 C77 C78 C80 173(2) . . . . ?
C77 C78 C73 N16 174(2) . . . . ?
C77 C78 C73 C74 0.0 . . . . ?
C77 C78 C80 C79 -177.1(16) . . . . ?
C77 C78 C80 C81 1(3) . . . . ?
C73 N16 C72 C71 88(4) . . . . ?
C73 N16 C79 C84 -178.4(18) . . . . ?
C73 N16 C79 C80 -6(3) . . . . ?
C73 C74 C75 C76 0.0 . . . . ?
C73 C78 C80 C79 -3.3(14) . . . . ?
C73 C78 C80 C81 174.9(15) . . . . ?
C79 N16 C72 C71 -105(3) . . . . ?
C79 N16 C73 C74 177.7(16) . . . . ?
C79 N16 C73 C78 4(3) . . . . ?
C79 C84 C83 C82 0.0 . . . . ?
C84 C79 C80 C78 178.6(16) . . . . ?
C84 C79 C80 C81 0.0 . . . . ?
C84 C83 C82 C81 0.0 . . . . ?
C83 C82 C81 C80 0.0 . . . . ?
C82 C81 C80 C78 -178(2) . . . . ?
C82 C81 C80 C79 0.0 . . . . ?
C80 C78 C73 N16 -1(2) . . . . ?
C80 C78 C73 C74 -174.8(18) . . . . ?
C80 C79 C84 C83 0.0 . . . . ?
C85 C86 N3 Cu5 4(3) . . . . ?
C85 C86 N3 N4 -177(2) . . . . ?
C89 C88 C87 C86 179(3) . . . . ?
C89 C88 C87 C90 -8(3) . . . . ?
C90 C87 C86 N3 -173(3) . . . . ?
C90 C87 C86 C85 4(3) . . . . ?
C90 C91 C92 C93 -86(3) . . . . ?
C91 C92 C93 N8 -54(4) . . . . ?
C93 N8 C94 C95 0(4) . . . . ?
C93 N8 C94 C99 179(3) . . . . ?
C93 N8 C105 C104 1(4) . . . . ?
C93 N8 C105 C100 -179(3) . . . . ?
C97 C96 C95 C94 0.0 . . . . ?
C96 C97 C98 C99 0.0 . . . . ?
C96 C95 C94 N8 178(2) . . . . ?
C96 C95 C94 C99 0.0 . . . . ?
C95 C94 C99 C98 0.0 . . . . ?
C95 C94 C99 C100 -178.9(15) . . . . ?
C94 N8 C93 C92 -66(4) . . . . ?
C94 N8 C105 C104 -177.7(15) . . . . ?
C94 N8 C105 C100 2(2) . . . . ?
C94 C99 C98 C97 0.0 . . . . ?
C94 C99 C100 C105 -1.1(13) . . . . ?
C94 C99 C100 C101 177.9(13) . . . . ?
C98 C97 C96 C95 0.0 . . . . ?
C98 C99 C100 C105 -179.7(14) . . . . ?
C98 C99 C100 C101 -1(3) . . . . ?
C105 N8 C93 C92 116(3) . . . . ?
C105 N8 C94 C95 178.6(14) . . . . ?
C105 N8 C94 C99 -3(2) . . . . ?
C105 C104 C103 C102 0.0 . . . . ?
C104 C105 C100 C99 179.1(17) . . . . ?
C104 C105 C100 C101 0.0 . . . . ?
C104 C103 C102 C101 0.0 . . . . ?
C103 C102 C101 C100 0.0 . . . . ?
C102 C101 C100 C99 -179(2) . . . . ?
C102 C101 C100 C105 0.0 . . . . ?
C100 C99 C98 C97 178(2) . . . . ?
C100 C105 C104 C103 0.0 . . . . ?
C106 C107 C108 C109 -174(3) . . . . ?
C106 C107 C108 C111 2(3) . . . . ?
C111 C108 C109 N1 -176(2) . . . . ?
C111 C108 C109 C110 7(3) . . . . ?
C111 C112 C113 C114 165(3) . . . . ?
C112 C113 C114 N7 175(2) . . . . ?
C114 N7 C120 C119 -179.8(19) . . . . ?
C114 N7 C120 C115 0(4) . . . . ?
C114 N7 C126 C121 178(3) . . . . ?
C114 N7 C126 C125 -8(5) . . . . ?
C119 C120 C115 C116 0.0 . . . . ?
C119 C121 C122 C123 172(3) . . . . ?
C120 N7 C114 C113 96(3) . . . . ?
C120 N7 C126 C121 2(3) . . . . ?
C120 N7 C126 C125 175.7(18) . . . . ?
C120 C119 C118 C117 0.0 . . . . ?
C120 C119 C121 C126 -1.3(18) . . . . ?
C120 C119 C121 C122 -174.3(19) . . . . ?
C120 C115 C116 C117 0.0 . . . . ?
C115 C116 C117 C118 0.0 . . . . ?
C116 C117 C118 C119 0.0 . . . . ?
C118 C119 C120 N7 -180(2) . . . . ?
C118 C119 C120 C115 0.0 . . . . ?
C118 C119 C121 C126 -178.9(15) . . . . ?
C118 C119 C121 C122 8(4) . . . . ?
C126 N7 C114 C113 -81(4) . . . . ?
C126 N7 C120 C119 -2(3) . . . . ?
C126 N7 C120 C115 178(2) . . . . ?
C126 C121 C122 C123 0.0 . . . . ?
C121 C119 C120 N7 2(2) . . . . ?
C121 C119 C120 C115 -178(2) . . . . ?
C121 C119 C118 C117 178(3) . . . . ?
C121 C126 C125 C124 0.0 . . . . ?
C121 C122 C123 C124 0.0 . . . . ?
C122 C123 C124 C125 0.0 . . . . ?
C123 C124 C125 C126 0.0 . . . . ?
C125 C126 C121 C119 -175(2) . . . . ?
C125 C126 C121 C122 0.0 . . . . ?
Cu7 N29 C191 C190 -3(4) . . . . ?
Cu7 N29 C191 C192 170(3) . . . . ?
Cu7 N30 N31 Cu8 -5.5(16) . . . . ?
Cu7 N30 N31 C235 171.5(14) . . . . ?
Cu8 N31 C235 C234 176.8(16) . . . . ?
Cu8 N31 C235 C236 -2(2) . . . . ?
Cu9 N28 N29 Cu7 5(3) . . . . ?
Cu9 N28 N29 C191 -177.7(18) . . . . ?
Cu9 N28 C193 C192 -179(2) . . . . ?
Cu9 N28 C193 C194 2(4) . . . . ?
Cu9 N33 C212 C213 -177.2(14) . . . . ?
Cu9 N33 C212 C211 0(2) . . . . ?
Cu9 N33 N32 Cu8 -1.9(15) . . . . ?
Cu9 N33 N32 C214 177.1(15) . . . . ?
N28 N29 C191 C190 -179(2) . . . . ?
N28 N29 C191 C192 -7(3) . . . . ?
N29 N28 C193 C192 0(3) . . . . ?
N29 N28 C193 C194 -180(3) . . . . ?
N29 C191 C192 C193 7(3) . . . . ?
N29 C191 C192 C195 175(2) . . . . ?
N33 C212 C213 C214 0.0 . . . . ?
N33 C212 C213 C216 -174(2) . . . . ?
C212 N33 N32 Cu8 -179.0(12) . . . . ?
C212 N33 N32 C214 0.0 . . . . ?
C212 C213 C214 N32 0.0 . . . . ?
C212 C213 C214 C215 -166(3) . . . . ?
C212 C213 C216 C217 84(3) . . . . ?
C213 C214 N32 Cu8 178.6(16) . . . . ?
C213 C214 N32 N33 0.0 . . . . ?
C213 C216 C217 C218 -169(2) . . . . ?
C214 C213 C216 C217 -90(3) . . . . ?
N32 N33 C212 C213 0.0 . . . . ?
N32 N33 C212 C211 177(2) . . . . ?
N34 C220 C225 C224 179(3) . . . . ?
N34 C220 C225 C226 -3(2) . . . . ?
N35 C241 C242 C243 180(2) . . . . ?
N35 C241 C246 C245 -180(2) . . . . ?
N35 C241 C246 C247 2(2) . . . . ?
N36 C204 C199 C200 -173(2) . . . . ?
N36 C204 C203 C202 174(2) . . . . ?
N36 C204 C203 C205 -3.8(19) . . . . ?
N36 C210 C205 C203 7(2) . . . . ?
N36 C210 C205 C206 -177(2) . . . . ?
N36 C210 C209 C208 176(3) . . . . ?
C190 C191 C192 C193 176(3) . . . . ?
C190 C191 C192 C195 -15(6) . . . . ?
C191 C192 C193 N28 -4(3) . . . . ?
C191 C192 C193 C194 175(3) . . . . ?
C191 C192 C195 C196 -82(4) . . . . ?
C192 C195 C196 C197 155(3) . . . . ?
C193 N28 N29 Cu7 -173.4(18) . . . . ?
C193 N28 N29 C191 4(3) . . . . ?
C193 C192 C195 C196 85(4) . . . . ?
C195 C192 C193 N28 -172(3) . . . . ?
C195 C192 C193 C194 7(5) . . . . ?
C195 C196 C197 C198 -173(3) . . . . ?
C196 C197 C198 N36 157(3) . . . . ?
C198 N36 C204 C199 -13(4) . . . . ?
C198 N36 C204 C203 173(2) . . . . ?
C198 N36 C210 C205 -174(2) . . . . ?
C198 N36 C210 C209 10(4) . . . . ?
C204 N36 C198 C197 -69(4) . . . . ?
C204 N36 C210 C205 -9(3) . . . . ?
C204 N36 C210 C209 175(2) . . . . ?
C204 C199 C200 C201 0.0 . . . . ?
C204 C203 C205 C210 -1.9(16) . . . . ?
C204 C203 C205 C206 -177.6(14) . . . . ?
C199 C204 C203 C202 0.0 . . . . ?
C199 C204 C203 C205 -178.1(19) . . . . ?
C199 C200 C201 C202 0.0 . . . . ?
C200 C201 C202 C203 0.0 . . . . ?
C201 C202 C203 C204 0.0 . . . . ?
C201 C202 C203 C205 177(3) . . . . ?
C202 C203 C205 C210 -179.0(19) . . . . ?
C202 C203 C205 C206 5(4) . . . . ?
C203 C204 C199 C200 0.0 . . . . ?
C203 C205 C206 C207 176(2) . . . . ?
C210 N36 C198 C197 94(4) . . . . ?
C210 N36 C204 C199 -177.2(18) . . . . ?
C210 N36 C204 C203 9(3) . . . . ?
C210 C205 C206 C207 0.0 . . . . ?
C205 C210 C209 C208 0.0 . . . . ?
C205 C206 C207 C208 0.0 . . . . ?
C206 C207 C208 C209 0.0 . . . . ?
C207 C208 C209 C210 0.0 . . . . ?
C209 C210 C205 C203 -176(2) . . . . ?
C209 C210 C205 C206 0.0 . . . . ?
C211 C212 C213 C214 -177(2) . . . . ?
C211 C212 C213 C216 8(3) . . . . ?
C215 C214 N32 Cu8 -11(2) . . . . ?
C215 C214 N32 N33 170.4(18) . . . . ?
C216 C213 C214 N32 175.3(19) . . . . ?
C216 C213 C214 C215 10(3) . . . . ?
C216 C217 C218 C219 75(4) . . . . ?
C217 C218 C219 N34 57(4) . . . . ?
C219 N34 C220 C221 -2(5) . . . . ?
C219 N34 C220 C225 179(3) . . . . ?
C219 N34 C231 C227 4(4) . . . . ?
C219 N34 C231 C226 -178(3) . . . . ?
C221 C220 C225 C224 0.0 . . . . ?
C221 C220 C225 C226 177(2) . . . . ?
C220 N34 C219 C218 71(4) . . . . ?
C220 N34 C231 C227 179(2) . . . . ?
C220 N34 C231 C226 -4(3) . . . . ?
C220 C221 C222 C223 0.0 . . . . ?
C220 C225 C224 C223 0.0 . . . . ?
C220 C225 C226 C230 -180(2) . . . . ?
C220 C225 C226 C231 1.2(18) . . . . ?
C225 C224 C223 C222 0.0 . . . . ?
C225 C226 C231 N34 1(2) . . . . ?
C225 C226 C231 C227 179(2) . . . . ?
C224 C225 C226 C230 -3(4) . . . . ?
C224 C225 C226 C231 178.2(18) . . . . ?
C224 C223 C222 C221 0.0 . . . . ?
C222 C221 C220 N34 -179(3) . . . . ?
C222 C221 C220 C225 0.0 . . . . ?
C227 C228 C229 C230 0.0 . . . . ?
C228 C227 C231 N34 177(3) . . . . ?
C228 C227 C231 C226 0.0 . . . . ?
C228 C229 C230 C226 0.0 . . . . ?
C229 C230 C226 C225 -179(3) . . . . ?
C229 C230 C226 C231 0.0 . . . . ?
C230 C226 C231 N34 -178(2) . . . . ?
C230 C226 C231 C227 0.0 . . . . ?
C226 C225 C224 C223 -177(3) . . . . ?
C231 N34 C219 C218 -115(3) . . . . ?
C231 N34 C220 C221 -177(2) . . . . ?
C231 N34 C220 C225 4(3) . . . . ?
C231 C227 C228 C229 0.0 . . . . ?
C232 C233 N30 Cu7 10(2) . . . . ?
C232 C233 N30 N31 179(2) . . . . ?
C232 C233 C234 C235 -179(3) . . . . ?
C232 C233 C234 C237 4(3) . . . . ?
C233 N30 N31 Cu8 -177.0(15) . . . . ?
C233 N30 N31 C235 0.0 . . . . ?
C233 C234 C237 C238 90(3) . . . . ?
N30 C233 C234 C235 0.0 . . . . ?
N30 C233 C234 C237 -177(2) . . . . ?
N30 N31 C235 C234 0.0 . . . . ?
N30 N31 C235 C236 -179(2) . . . . ?
N31 C235 C234 C233 0.0 . . . . ?
N31 C235 C234 C237 177(3) . . . . ?
C235 C234 C237 C238 -87(3) . . . . ?
C234 C233 N30 Cu7 -169.5(17) . . . . ?
C234 C233 N30 N31 0.0 . . . . ?
C234 C237 C238 C239 174(3) . . . . ?
C236 C235 C234 C233 178(2) . . . . ?
C236 C235 C234 C237 -5(3) . . . . ?
C237 C238 C239 C240 -168(3) . . . . ?
C238 C239 C240 N35 -171(3) . . . . ?
C240 N35 C241 C242 -5(4) . . . . ?
C240 N35 C241 C246 175(2) . . . . ?
C240 N35 C241 C247 177(3) . . . . ?
C240 N35 C252 C247 -176(4) . . . . ?
C240 N35 C252 C251 2(6) . . . . ?
C241 N35 C240 C239 -88(3) . . . . ?
C241 N35 C252 C247 -1(2) . . . . ?
C241 N35 C252 C251 176.5(16) . . . . ?
C241 C242 C243 C244 0.0 . . . . ?
C241 C246 C247 C248 -177.8(13) . . . . ?
C241 C246 C247 C252 -3.0(14) . . . . ?
C241 C247 C248 C249 168(6) . . . . ?
C241 C247 C252 N35 1.1(18) . . . . ?
C241 C247 C252 C251 -177.2(13) . . . . ?
C242 C241 C246 C245 0.0 . . . . ?
C242 C241 C246 C247 -177.9(17) . . . . ?
C242 C243 C244 C245 0.0 . . . . ?
C243 C244 C245 C246 0.0 . . . . ?
C244 C245 C246 C241 0.0 . . . . ?
C244 C245 C246 C247 177(3) . . . . ?
C245 C246 C247 C241 -177(3) . . . . ?
C245 C246 C247 C248 5(3) . . . . ?
C245 C246 C247 C252 180.0(19) . . . . ?
C246 C241 C242 C243 0.0 . . . . ?
C246 C247 C248 C249 175(2) . . . . ?
C246 C247 C252 N35 3(2) . . . . ?
C246 C247 C252 C251 -175.1(19) . . . . ?
C247 C241 C242 C243 -4(3) . . . . ?
C247 C241 C246 C245 177.9(17) . . . . ?
C247 C248 C249 C250 0.0 . . . . ?
C248 C247 C252 N35 178(2) . . . . ?
C248 C247 C252 C251 0.0 . . . . ?
C248 C249 C250 C251 0.0 . . . . ?
C249 C250 C251 C252 0.0 . . . . ?
C250 C251 C252 N35 -178(3) . . . . ?
C250 C251 C252 C247 0.0 . . . . ?
C252 N35 C240 C239 85(5) . . . . ?
C252 N35 C241 C242 179.6(16) . . . . ?
C252 N35 C241 C246 0(3) . . . . ?
C252 N35 C241 C247 1.0(16) . . . . ?
C252 C247 C248 C249 0.0 . . . . ?
Cu10 N21 N22 Cu11 -9.5(15) . . . . ?
Cu10 N21 N22 C151 174.7(15) . . . . ?
Cu10 N21 C149 C150 -174.2(17) . . . . ?
Cu10 N21 C149 C148 8(2) . . . . ?
Cu11 N22 C151 C150 -174.8(17) . . . . ?
Cu11 N22 C151 C152 5(3) . . . . ?
Cu11 N23 N24 Cu12 4.2(18) . . . . ?
Cu11 N23 N24 C170 -180.0(18) . . . . ?
Cu11 N23 C172 C171 180(2) . . . . ?
Cu11 N23 C172 C173 9(3) . . . . ?
Cu12 N24 C170 C171 174.6(17) . . . . ?
Cu12 N24 C170 C169 3(3) . . . . ?
Cu12 N19 N20 Cu10 1.9(19) . . . . ?
Cu12 N19 N20 C130 179.5(14) . . . . ?
N21 N22 C151 C150 0.0 . . . . ?
N21 N22 C151 C152 180(2) . . . . ?
N22 N21 C149 C150 0.0 . . . . ?
N22 N21 C149 C148 -178(2) . . . . ?
N22 C151 C150 C149 0.0 . . . . ?
N22 C151 C150 C153 -178(2) . . . . ?
C151 C150 C149 N21 0.0 . . . . ?
C151 C150 C149 C148 178(2) . . . . ?
C151 C150 C153 C154 -88(3) . . . . ?
C150 C153 C154 C155 -171(2) . . . . ?
C149 N21 N22 Cu11 175.7(14) . . . . ?
C149 N21 N22 C151 0.0 . . . . ?
C149 C150 C153 C154 94(2) . . . . ?
N23 N24 C170 C171 0.0 . . . . ?
N23 N24 C170 C169 -172(3) . . . . ?
N24 N23 C172 C171 0.0 . . . . ?
N24 N23 C172 C173 -171(3) . . . . ?
N24 C170 C171 C172 0.0 . . . . ?
N24 C170 C171 C174 -176(2) . . . . ?
C170 C171 C172 N23 0.0 . . . . ?
C170 C171 C172 C173 172(3) . . . . ?
C170 C171 C174 C175 88(3) . . . . ?
C171 C174 C175 C176 170(3) . . . . ?
C172 N23 N24 Cu12 -175.9(13) . . . . ?
C172 N23 N24 C170 0.0 . . . . ?
C172 C171 C174 C175 -86(3) . . . . ?
N25 C136 C141 C140 176(2) . . . . ?
N25 C136 C141 C142 0(2) . . . . ?
N25 C147 C146 C145 173(3) . . . . ?
N26 C157 C158 C159 -179(3) . . . . ?
N26 C168 C163 C162 1.3(17) . . . . ?
N26 C168 C163 C164 -177(2) . . . . ?
N27 C178 C183 C182 177(2) . . . . ?
N27 C178 C183 C184 -2(2) . . . . ?
N27 C178 C179 C180 -177(2) . . . . ?
N27 C185 C186 C187 -176(3) . . . . ?
N27 C185 C184 C183 -2(2) . . . . ?
N27 C185 C184 C189 177(2) . . . . ?
C127 C128 N19 Cu12 -5(3) . . . . ?
C127 C128 N19 N20 174(3) . . . . ?
C130 C129 C128 C127 -173(3) . . . . ?
C130 C129 C128 N19 0.0 . . . . ?
C130 C129 C132 C133 -90(3) . . . . ?
C129 C130 N20 Cu10 177.1(19) . . . . ?
C129 C130 N20 N19 0.0 . . . . ?
C129 C128 N19 Cu12 -179.4(17) . . . . ?
C129 C128 N19 N20 0.0 . . . . ?
C129 C132 C133 C134 175(2) . . . . ?
C128 C129 C132 C133 97(3) . . . . ?
C128 N19 N20 Cu10 -177.6(16) . . . . ?
C128 N19 N20 C130 0.0 . . . . ?
N20 C130 C129 C128 0.0 . . . . ?
N20 C130 C129 C132 -174(2) . . . . ?
C131 C130 C129 C128 -180(3) . . . . ?
C131 C130 C129 C132 6(3) . . . . ?
C131 C130 N20 Cu10 -3(3) . . . . ?
C131 C130 N20 N19 180(3) . . . . ?
C132 C129 C128 C127 1(4) . . . . ?
C132 C129 C128 N19 174(3) . . . . ?
C132 C133 C134 C135 -177(3) . . . . ?
C133 C134 C135 N25 146(3) . . . . ?
C135 N25 C136 C137 -7(4) . . . . ?
C135 N25 C136 C141 177(2) . . . . ?
C135 N25 C136 C142 177(3) . . . . ?
C135 N25 C147 C142 -178(2) . . . . ?
C135 N25 C147 C146 8(5) . . . . ?
C138 C137 C136 N25 -176(2) . . . . ?
C138 C137 C136 C141 0.0 . . . . ?
C138 C137 C136 C142 -7(4) . . . . ?
C137 C138 C139 C140 0.0 . . . . ?
C137 C136 C141 C140 0.0 . . . . ?
C137 C136 C141 C142 -176(2) . . . . ?
C136 N25 C135 C134 100(4) . . . . ?
C136 N25 C147 C142 -4(2) . . . . ?
C136 N25 C147 C146 -178(2) . . . . ?
C136 C141 C140 C139 0.0 . . . . ?
C136 C141 C142 C143 177.0(15) . . . . ?
C136 C141 C142 C147 -2(2) . . . . ?
C136 C142 C147 N25 2.4(16) . . . . ?
C136 C142 C147 C146 177.7(18) . . . . ?
C141 C140 C139 C138 0.0 . . . . ?
C141 C142 C147 N25 4(2) . . . . ?
C141 C142 C147 C146 179(3) . . . . ?
C140 C141 C142 C136 -175(3) . . . . ?
C140 C141 C142 C143 2(4) . . . . ?
C140 C141 C142 C147 -177(2) . . . . ?
C139 C138 C137 C136 0.0 . . . . ?
C145 C144 C143 C142 0.0 . . . . ?
C144 C145 C146 C147 0.0 . . . . ?
C144 C143 C142 C136 -172(6) . . . . ?
C144 C143 C142 C141 -179(3) . . . . ?
C144 C143 C142 C147 0.0 . . . . ?
C143 C142 C147 N25 -175(2) . . . . ?
C143 C142 C147 C146 0.0 . . . . ?
C142 C136 C141 C140 176(2) . . . . ?
C142 C141 C140 C139 174(4) . . . . ?
C142 C147 C146 C145 0.0 . . . . ?
C147 N25 C135 C134 -87(4) . . . . ?
C147 N25 C136 C137 179(2) . . . . ?
C147 N25 C136 C141 3(3) . . . . ?
C147 N25 C136 C142 2.5(17) . . . . ?
C146 C145 C144 C143 0.0 . . . . ?
C152 C151 C150 C149 -180(2) . . . . ?
C152 C151 C150 C153 2(3) . . . . ?
C153 C150 C149 N21 178(2) . . . . ?
C153 C150 C149 C148 -4(3) . . . . ?
C153 C154 C155 C156 179(2) . . . . ?
C154 C155 C156 N26 164(2) . . . . ?
C156 N26 C157 C162 176(3) . . . . ?
C156 N26 C157 C158 -4(4) . . . . ?
C156 N26 C168 C167 7(3) . . . . ?
C156 N26 C168 C163 -177(2) . . . . ?
C162 C157 C158 C159 0.0 . . . . ?
C162 C163 C164 C165 -176(3) . . . . ?
C157 N26 C156 C155 -76(4) . . . . ?
C157 N26 C168 C167 -178.7(15) . . . . ?
C157 N26 C168 C163 -3(3) . . . . ?
C157 C162 C161 C160 0.0 . . . . ?
C157 C162 C163 C168 0.0(15) . . . . ?
C157 C162 C163 C164 176.9(17) . . . . ?
C157 C158 C159 C160 0.0 . . . . ?
C158 C159 C160 C161 0.0 . . . . ?
C159 C160 C161 C162 0.0 . . . . ?
C161 C162 C157 N26 179.7(17) . . . . ?
C161 C162 C157 C158 0.0 . . . . ?
C161 C162 C163 C168 179.0(12) . . . . ?
C161 C162 C163 C164 -4(3) . . . . ?
C166 C167 C168 N26 176(2) . . . . ?
C166 C167 C168 C163 0.0 . . . . ?
C167 C166 C165 C164 0.0 . . . . ?
C167 C168 C163 C162 177.9(15) . . . . ?
C167 C168 C163 C164 0.0 . . . . ?
C168 N26 C156 C155 97(3) . . . . ?
C168 N26 C157 C162 2(2) . . . . ?
C168 N26 C157 C158 -178.3(17) . . . . ?
C168 C163 C164 C165 0.0 . . . . ?
C163 C162 C157 N26 -1.3(18) . . . . ?
C163 C162 C157 C158 179.0(18) . . . . ?
C163 C162 C161 C160 -179.0(18) . . . . ?
C163 C164 C165 C166 0.0 . . . . ?
C165 C166 C167 C168 0.0 . . . . ?
C169 C170 C171 C172 169(3) . . . . ?
C169 C170 C171 C174 -7(3) . . . . ?
C174 C171 C172 N23 175(3) . . . . ?
C174 C171 C172 C173 -13(4) . . . . ?
C174 C175 C176 C177 75(4) . . . . ?
C175 C176 C177 N27 66(4) . . . . ?
C177 N27 C178 C183 -174(3) . . . . ?
C177 N27 C178 C179 3(4) . . . . ?
C177 N27 C185 C186 -8(4) . . . . ?
C177 N27 C185 C184 176(3) . . . . ?
C178 N27 C177 C176 56(4) . . . . ?
C178 N27 C185 C186 177(2) . . . . ?
C178 N27 C185 C184 1(3) . . . . ?
C178 C183 C182 C181 0.0 . . . . ?
C178 C183 C184 C185 2.7(19) . . . . ?
C178 C183 C184 C189 -176.6(17) . . . . ?
C183 C178 C179 C180 0.0 . . . . ?
C183 C182 C181 C180 0.0 . . . . ?
C182 C183 C184 C185 -176.6(19) . . . . ?
C182 C183 C184 C189 4(4) . . . . ?
C182 C181 C180 C179 0.0 . . . . ?
C181 C180 C179 C178 0.0 . . . . ?
C179 C178 C183 C182 0.0 . . . . ?
C179 C178 C183 C184 -179(2) . . . . ?
C185 N27 C177 C176 -118(3) . . . . ?
C185 N27 C178 C183 1(3) . . . . ?
C185 N27 C178 C179 178.0(19) . . . . ?
C185 C186 C187 C188 0.0 . . . . ?
C186 C185 C184 C183 -179(3) . . . . ?
C186 C185 C184 C189 0.0 . . . . ?
C186 C187 C188 C189 0.0 . . . . ?
C187 C188 C189 C184 0.0 . . . . ?
C188 C189 C184 C183 179(3) . . . . ?
C188 C189 C184 C185 0.0 . . . . ?
C184 C183 C182 C181 179(3) . . . . ?
C184 C185 C186 C187 0.0 . . . . ?
